data_7715202
loop_
_publ_author_name
'Zhang, Jie'
'Hou, Yuanfeng'
'Liu, Shihua'
'Lin, Jieli'
'Li, Zhongshu'

_publ_section_title
;
 The case of a &#x3bc;<sub>2</sub>-P aromatic phosphinine as a 4-electron
 donor forming &#x3c3;- and &#x3c0;-three-center-two-electron bonds.
;
_journal_issue 12
_journal_name_full 'Dalton transactions (Cambridge, England : 2003)'
_journal_page_first 5608
_journal_page_last 5615
_journal_paper_doi 10.1039/d4dt00228h
_journal_volume 53
_journal_year 2024
_chemical_absolute_configuration ad
_chemical_formula_moiety 'C51 H36 Cl O3 P4 Rh, C51 H37 Cl O3 P4 Rh'
_chemical_formula_sum 'C102 H73 Cl2 O6 P8 Rh2'
_chemical_formula_weight 1919.08
_space_group_crystal_system tetragonal
_space_group_IT_number 76
_space_group_name_Hall 'P 4w'
_space_group_name_H-M_alt 'P 41'
_atom_sites_solution_hydrogens geom
_atom_sites_solution_primary direct
_audit_creation_date 2023-09-20
_audit_creation_method
;
Olex2 1.5
(compiled 2021.12.09 svn.r5202d8cf for OlexSys, GUI svn.r6439)
;
_audit_update_record
;
2023-10-20 deposited with the CCDC.	2024-02-21 downloaded from the CCDC.
;
_cell_angle_alpha 90
_cell_angle_beta 90
_cell_angle_gamma 90
_cell_formula_units_Z 8
_cell_length_a 19.27277(12)
_cell_length_b 19.27277(12)
_cell_length_c 49.9982(6)
_cell_measurement_reflns_used 80139
_cell_measurement_temperature 150.00(10)
_cell_measurement_theta_max 73.9920
_cell_measurement_theta_min 2.4920
_cell_volume 18571.3(3)
_computing_cell_refinement 'CrysAlisPro 1.171.39.28b (Rigaku OD, 2015)'
_computing_data_collection 'CrysAlisPro 1.171.39.28b (Rigaku OD, 2015)'
_computing_data_reduction 'CrysAlisPro 1.171.39.28b (Rigaku OD, 2015)'
_computing_molecular_graphics 'Olex2 1.5 (Dolomanov et al., 2009)'
_computing_publication_material 'Olex2 1.5 (Dolomanov et al., 2009)'
_computing_structure_refinement 'SHELXL 2014/7 (Sheldrick, 2015)'
_computing_structure_solution 'SHELXS  (Sheldrick, 2008)'
_diffrn_ambient_environment N~2~
_diffrn_ambient_temperature 150.00(10)
_diffrn_detector 'CCD plate'
_diffrn_measured_fraction_theta_full 0.999
_diffrn_measured_fraction_theta_max 0.990
_diffrn_measurement_details
;
List of Runs (angles in degrees, time in seconds):

  # Type    Start    End  Width  t~exp~   \w     \q     \k     \f   Frames
#--------------------------------------------------------------------------
  1  \w    -29.00  16.00   0.50    5.68    --    0.00 -19.00  90.00   90
  2  \w    -13.00  26.00   0.50    5.68    --    0.00  57.00  60.00   78
  3  \w    -65.00  22.00   0.50    5.68    --    0.00 -57.00 -90.00  174
  4  \w    -88.00 -33.00   0.50    5.68    --    0.00 -19.00  90.00  110
  5  \w    -58.00 -27.00   0.50    5.68    --    0.00 -38.00-180.00   62
  6  \w    -19.00  57.00   0.50    5.68    --    0.00  57.00  90.00  152
  7  \w      7.00 112.00   0.50   22.73    --   95.20 -15.00  90.00  210
  8  \w     21.00  46.00   0.50   22.73    --   95.20 -61.00-120.00   50
  9  \w     81.00 107.00   0.50   22.73    --   95.20 -82.00   0.00   52
 10  \w      9.00 127.00   0.50   22.73    --   95.20 -82.00  90.00  236
 11  \w     70.00 113.00   0.50   22.73    --   95.20 -61.00 -60.00   86
 12  \w     50.00  76.00   0.50   22.73    --   95.20 -61.00-120.00   52
 13  \w     33.00 111.00   0.50   22.73    --   95.20 -61.00  90.00  156
 14  \w     18.00 101.00   0.50   22.73    --   95.20 -45.00 -60.00  166
 15  \w    126.00 185.00   0.50   22.73    --   95.20  30.00  90.00  118
 16  \w     79.00 118.00   0.50   22.73    --   95.20  30.00  90.00   78
 17  \w     59.00 126.00   0.50   22.73    --   95.20 -82.00-180.00  134
 18  \w     25.00 114.00   0.50   22.73    --   95.20 -82.00 -30.00  178
 19  \w     93.00 167.00   0.50   22.73    --   95.20  45.00  30.00  148
 20  \w     15.00 112.00   0.50   22.73    --   95.20 -82.00-120.00  194
 21  \w     40.00 103.00   0.50   22.73    --   95.20 -30.00  90.00  126
 22  \w     77.00 102.00   0.50   22.73    --   95.20 -82.00 -90.00   50
 23  \w     76.00 155.00   0.50   22.73    --   95.20  77.00  60.00  158
;
_diffrn_measurement_device 'four-circle diffractometer'
_diffrn_measurement_device_type 'XtaLAB AFC12 (RINC): Kappa dual home/near'
_diffrn_measurement_method '\w scans'
_diffrn_orient_matrix_type 'CrysAlisPro convention (1999,Acta A55,543-557)'
_diffrn_orient_matrix_UB_11 -0.0760032000
_diffrn_orient_matrix_UB_12 0.0238644000
_diffrn_orient_matrix_UB_13 -0.0026648000
_diffrn_orient_matrix_UB_21 -0.0096646000
_diffrn_orient_matrix_UB_22 -0.0078574000
_diffrn_orient_matrix_UB_23 0.0304529000
_diffrn_orient_matrix_UB_31 0.0229482000
_diffrn_orient_matrix_UB_32 0.0758220000
_diffrn_orient_matrix_UB_33 0.0038956000
_diffrn_radiation_monochromator graphite
_diffrn_radiation_probe x-ray
_diffrn_radiation_type 'Cu K\a'
_diffrn_radiation_wavelength 1.54184
_diffrn_reflns_av_R_equivalents 0.0663
_diffrn_reflns_av_unetI/netI 0.0501
_diffrn_reflns_Laue_measured_fraction_full 0.999
_diffrn_reflns_Laue_measured_fraction_max 0.990
_diffrn_reflns_limit_h_max 24
_diffrn_reflns_limit_h_min -19
_diffrn_reflns_limit_k_max 23
_diffrn_reflns_limit_k_min -19
_diffrn_reflns_limit_l_max 61
_diffrn_reflns_limit_l_min -62
_diffrn_reflns_number 193095
_diffrn_reflns_point_group_measured_fraction_full 0.999
_diffrn_reflns_point_group_measured_fraction_max 0.990
_diffrn_reflns_theta_full 67.684
_diffrn_reflns_theta_max 74.410
_diffrn_reflns_theta_min 2.457
_diffrn_source 'fine-focus sealed X-ray tube'
_diffrn_source_type 'Enhance (Cu) X-ray Source'
_exptl_absorpt_coefficient_mu 5.133
_exptl_absorpt_correction_T_max 1.00000
_exptl_absorpt_correction_T_min 0.77466
_exptl_absorpt_correction_type multi-scan
_exptl_absorpt_process_details
;
CrysAlisPro 1.171.39.28b (Rigaku Oxford Diffraction, 2015)
Empirical absorption correction using spherical harmonics,
 implemented in SCALE3 ABSPACK scaling algorithm.
;
_exptl_crystal_colour 'clear reddish red'
_exptl_crystal_colour_lustre clear
_exptl_crystal_colour_modifier reddish
_exptl_crystal_colour_primary red
_exptl_crystal_density_diffrn 1.373
_exptl_crystal_description block
_exptl_crystal_F_000 7816
_exptl_crystal_size_max 0.16
_exptl_crystal_size_mid 0.14
_exptl_crystal_size_min 0.12
_refine_diff_density_max 1.833
_refine_diff_density_min -1.448
_refine_diff_density_rms 0.120
_refine_ls_abs_structure_details
;
 Refined as an inversion twin.
;
_refine_ls_abs_structure_Flack 0.501(17)
_refine_ls_extinction_method none
_refine_ls_goodness_of_fit_ref 1.122
_refine_ls_hydrogen_treatment constr
_refine_ls_matrix_type full
_refine_ls_number_parameters 1991
_refine_ls_number_reflns 37011
_refine_ls_number_restraints 5474
_refine_ls_restrained_S_all 1.112
_refine_ls_R_factor_all 0.1049
_refine_ls_R_factor_gt 0.0812
_refine_ls_shift/su_max 0.001
_refine_ls_shift/su_mean 0.000
_refine_ls_structure_factor_coef Fsqd
_refine_ls_weighting_details 'w=1/[\s^2^(Fo^2^)+(0.0934P)^2^+75.6858P] where P=(Fo^2^+2Fc^2^)/3'
_refine_ls_weighting_scheme calc
_refine_ls_wR_factor_gt 0.2162
_refine_ls_wR_factor_ref 0.2287
_reflns_Friedel_coverage 0.977
_reflns_Friedel_fraction_full 0.999
_reflns_Friedel_fraction_max 0.990
_reflns_number_gt 29629
_reflns_number_total 37011
_reflns_threshold_expression 'I > 2\s(I)'
_cod_data_source_file d4dt00228h2.cif
_cod_data_source_block 2
_cod_depositor_comments 'Adding full bibliography for 7715202--7715205.cif.'
_cod_database_code 7715202
_shelx_shelxl_version_number 2014/7
_shelx_space_group_comment
;
The symmetry employed for this shelxl refinement is uniquely defined
by the following loop, which should always be used as a source of
symmetry information in preference to the above space-group names.
They are only intended as comments.
;
_shelx_estimated_absorpt_t_max 0.578
_shelx_estimated_absorpt_t_min 0.494
_olex2_refinement_description
;
1. Twinned data refinement
 Scales: 0.499(17)
 0.501(17)
2. Fixed Uiso
 At 1.2 times of:
  All C(H) groups, All C(H,H) groups
3. Restrained distances
 C1HA-C25
 1.5 with sigma of 0.005
 C109-C25
 1.5 with sigma of 0.005
4. Uiso/Uaniso restraints and constraints
C1 \\sim C2 \\sim C3 \\sim C4 \\sim C5 \\sim C6 \\sim C7 \\sim C8 \\sim C8HA
\\sim C9HA \\sim C6LA \\sim C9MA \\sim C0IA \\sim C8IA \\sim C9 \\sim C10 \\sim
C11 \\sim C12 \\sim C13 \\sim C14 \\sim C15 \\sim C66 \\sim C65 \\sim C64 \\sim
C63 \\sim C62 \\sim C61 \\sim C67 \\sim C72 \\sim C71 \\sim C70 \\sim C69 \\sim
C68 \\sim C76 \\sim C75 \\sim C74 \\sim C73 \\sim C78 \\sim C77 \\sim C79 \\sim
C80 \\sim C81 \\sim C82 \\sim C83 \\sim C84 \\sim C86 \\sim C87 \\sim C88 \\sim
C89 \\sim C90 \\sim C85 \\sim C16 \\sim C17 \\sim C18 \\sim C19 \\sim C20 \\sim
C21 \\sim C22 \\sim C23 \\sim C24 \\sim C25 \\sim C26 \\sim C27 \\sim C28 \\sim
C29 \\sim C30 \\sim C91 \\sim C92 \\sim C93 \\sim C94 \\sim C95 \\sim C96 \\sim
C97 \\sim C98 \\sim C99 \\sim C100 \\sim C101 \\sim C102 \\sim C104 \\sim C103
\\sim C108 \\sim C107 \\sim C106 \\sim C105 \\sim C120 \\sim C119 \\sim C118
\\sim C117 \\sim C116 \\sim C115 \\sim C121 \\sim C122 \\sim C123 \\sim C124
\\sim C125 \\sim C126 \\sim C7JA \\sim C9KA \\sim C1HA \\sim C5KA \\sim C8KA
\\sim C4AA \\sim C114 \\sim C113 \\sim C112 \\sim C111 \\sim C110 \\sim C109
\\sim C31 \\sim C32 \\sim C33 \\sim C34 \\sim C35 \\sim C36 \\sim C37 \\sim C38
\\sim C39 \\sim C40 \\sim C41 \\sim C42 \\sim C43 \\sim C44 \\sim C45 \\sim
C127 \\sim C128 \\sim C129 \\sim C130 \\sim C131 \\sim C132 \\sim C137 \\sim
C138 \\sim C133 \\sim C134 \\sim C135 \\sim C136 \\sim C143 \\sim C144 \\sim
C139 \\sim C140 \\sim C141 \\sim C142 \\sim C145 \\sim C146 \\sim C147 \\sim
C148 \\sim C149 \\sim C150 \\sim C151 \\sim C152 \\sim C153 \\sim C154 \\sim
C155 \\sim C156 \\sim C157 \\sim C203 \\sim C202 \\sim C201 \\sim C200 \\sim
C199 \\sim C158 \\sim C159 \\sim C160 \\sim C161 \\sim C162 \\sim C0AA \\sim
C1AA \\sim C46 \\sim C47 \\sim C48 \\sim C49 \\sim C50 \\sim C51 \\sim C52
\\sim C53 \\sim C54 \\sim C55 \\sim C56 \\sim C57 \\sim C58 \\sim C59 \\sim C60
\\sim C167 \\sim C166 \\sim C165 \\sim C164 \\sim C163 \\sim C168 \\sim C170
\\sim C169 \\sim C174 \\sim C173 \\sim C172 \\sim C171 \\sim C176 \\sim C177
\\sim C178 \\sim C179 \\sim C180 \\sim C175 \\sim C181 \\sim C182 \\sim C183
\\sim C184 \\sim C185 \\sim C186 \\sim C187 \\sim C188 \\sim C189 \\sim C190
\\sim C191 \\sim C192 \\sim C193 \\sim C196 \\sim C197 \\sim C198: within 3.8A
with sigma of 0.005 and sigma for terminal atoms of 0.01 within 3.8A
Uanis(Rh3) \\sim Ueq, Uanis(Rh4) \\sim Ueq: with sigma of 0.0005 and sigma for
terminal atoms of 0.001
Uanis(C56) \\sim Ueq: with sigma of 0.05 and sigma for terminal atoms of 0.05
Uanis(C15) \\sim Ueq: with sigma of 0.005 and sigma for terminal atoms of 0.01
Uanis(C109) \\sim Ueq, Uanis(C114) \\sim Ueq, Uanis(C113) \\sim Ueq,
Uanis(C112) \\sim Ueq, Uanis(C111) \\sim Ueq, Uanis(C110) \\sim Ueq,
Uanis(C106) \\sim Ueq, Uanis(C75) \\sim Ueq, Uanis(C76) \\sim Ueq, Uanis(C167)
\\sim Ueq, Uanis(C196) \\sim Ueq, Uanis(C1AA) \\sim Ueq, Uanis(C87) \\sim Ueq,
Uanis(C172) \\sim Ueq, Uanis(C1) \\sim Ueq, Uanis(C25) \\sim Ueq: with sigma of
0.005 and sigma for terminal atoms of 0.01
Uanis(C7JA) \\sim Ueq, Uanis(C9KA) \\sim Ueq, Uanis(C1HA) \\sim Ueq,
Uanis(C4AA) \\sim Ueq, Uanis(C8KA) \\sim Ueq, Uanis(C5KA) \\sim Ueq: with sigma
of 0.005 and sigma for terminal atoms of 0.01
Uanis(C112) = Uanis(C113) = Uanis(C114) = Uanis(C109) = Uanis(C110) =
Uanis(C111)
Uanis(C157) = Uanis(C158) = Uanis(C159) = Uanis(C160) = Uanis(C161) =
Uanis(C162)
Uanis(C157) = Uanis(C203) = Uanis(C200) = Uanis(C201) = Uanis(C199) =
Uanis(C202)
5. Others
 Sof(C158)=Sof(H158)=Sof(C159)=Sof(H159)=Sof(C160)=Sof(H160)=Sof(C161)=
 Sof(H161)=Sof(C162)=Sof(H162)=1-FVAR(1)
 Sof(C203)=Sof(H203)=Sof(C202)=Sof(H202)=Sof(C201)=Sof(H201)=Sof(C200)=
 Sof(H200)=Sof(C199)=Sof(H199)=FVAR(1)
 Fixed Sof: C7JA(0.75) H7JA(0.75) C9KA(0.75) H9KA(0.75) C1HA(0.75) C5KA(0.75)
 H5KA(0.75) C8KA(0.75) H8KA(0.75) C4AA(0.75) H4AA(0.75) C114(0.25) H114(0.25)
 C113(0.25) H113(0.25) C112(0.25) H112(0.25) C111(0.25) H111(0.25) C110(0.25)
 H110(0.25) C109(0.25)
 Fixed Z: Rh4(0.0536)
6.a Secondary CH2 refined with riding coordinates:
 C34(H34A,H34B), C54(H54A,H54B)
6.b Aromatic/amide H refined with riding coordinates:
 C2(H2), C4(H4), C7(H7), C8HA(H8HA), C9HA(H9HA), C6LA(H6LA), C0IA(H0IA),
 C8IA(H8IA), C9(H9), C12(H12), C14(H14), C66(H66), C65(H65), C64(H64), C63(H63),
  C62(H62), C72(H72), C71(H71), C70(H70), C69(H69), C68(H68), C76(H76),
 C75(H75), C74(H74), C78(H78), C77(H77), C80(H80), C81(H81), C82(H82), C83(H83),
  C84(H84), C86(H86), C87(H87), C88(H88), C89(H89), C90(H90), C17(H17),
 C19(H19), C22(H22), C24(H24), C27(H27), C29(H29), C92(H92), C93(H93), C94(H94),
  C95(H95), C96(H96), C98(H98), C99(H99), C100(H100), C101(H101), C102(H102),
 C104(H104), C108(H108), C107(H107), C106(H106), C105(H105), C120(H120),
 C119(H119), C118(H118), C117(H117), C116(H116), C122(H122), C123(H123),
 C124(H124), C125(H125), C126(H126), C7JA(H7JA), C9KA(H9KA), C5KA(H5KA),
 C8KA(H8KA), C4AA(H4AA), C114(H114), C113(H113), C112(H112), C111(H111),
 C110(H110), C32(H32), C37(H37), C39(H39), C42(H42), C44(H44), C127(H127),
 C128(H128), C129(H129), C130(H130), C131(H131), C137(H137), C138(H138),
 C134(H134), C135(H135), C136(H136), C143(H143), C144(H144), C140(H140),
 C141(H141), C142(H142), C146(H146), C147(H147), C148(H148), C149(H149),
 C150(H150), C152(H152), C153(H153), C154(H154), C155(H155), C156(H156),
 C203(H203), C202(H202), C201(H201), C200(H200), C199(H199), C158(H158),
 C159(H159), C160(H160), C161(H161), C162(H162), C0AA(H0AA), C1AA(H1AA),
 C47(H47), C49(H49), C52(H52), C57(H57), C59(H59), C167(H167), C166(H166),
 C165(H165), C164(H164), C168(H168), C170(H170), C174(H174), C173(H173),
 C172(H172), C171(H171), C176(H176), C177(H177), C178(H178), C179(H179),
 C180(H180), C181(H181), C182(H182), C183(H183), C184(H184), C185(H185),
 C188(H188), C189(H189), C190(H190), C191(H191), C192(H192), C196(H196),
 C197(H197), C198(H198)
6.c Fitted hexagon refined as free rotating group:
 C8HA(C9HA,C6LA,C9MA,C0IA,C8IA), C66(C65,C64,C63,C62,C61), C67(C72,C71,C70,C69,
 C68), C76(C75,C74,C73,C78,C77), C86(C87,C88,C89,C90,C85), C104(C103,C108,C107,
 C106,C105), C120(C119,C118,C117,C116,C115), C7JA(C9KA,C1HA,C5KA,C8KA,C4AA),
 C114(C113,C112,C111,C110,C109), C137(C138,C133,C134,C135,C136), C143(C144,C139,
 C140,C141,C142), C157(C203,C202,C201,C200,C199), C167(C166,C165,C164,C163,
 C168), C170(C169,C174,C173,C172,C171), C176(C177,C178,C179,C180,C175)
;
_smtbx_masks_void_probe_radius 1.2
_smtbx_masks_void_truncation_radius 1.2
_olex2_submission_special_instructions 'No special instructions were received'
_oxdiff_exptl_absorpt_empirical_details
;
Empirical correction (ABSPACK) includes:
- Absorption correction using spherical harmonics
- Frame scaling
;
_oxdiff_exptl_absorpt_empirical_full_max 1.247
_oxdiff_exptl_absorpt_empirical_full_min 0.524

loop_
_space_group_symop_operation_xyz
'x, y, z'
'-y, x, z+1/4'
'-x, -y, z+1/2'
'y, -x, z+3/4'

loop_
_atom_site_label
_atom_site_type_symbol
_atom_site_fract_x
_atom_site_fract_y
_atom_site_fract_z
_atom_site_U_iso_or_equiv
_atom_site_adp_type
_atom_site_occupancy
_atom_site_site_symmetry_order
_atom_site_calc_flag
_atom_site_refinement_flags_posn
_atom_site_refinement_flags_adp
_atom_site_refinement_flags_occupancy
_atom_site_disorder_assembly
_atom_site_disorder_group
Rh1 Rh 0.75262(6) 0.04886(5) 0.13906(2) 0.0377(3) Uani 1 1 d . . . . .
Cl1 Cl 0.7136(2) -0.04125(19) 0.11018(10) 0.0556(11) Uani 1 1 d . . . . .
P1 P 0.78482(18) 0.1306(2) 0.16494(8) 0.0329(8) Uani 1 1 d . . . . .
P2 P 0.7923(2) 0.12601(18) 0.10694(8) 0.0325(8) Uani 1 1 d . . . . .
P3 P 0.83417(19) -0.0122(2) 0.16401(9) 0.0379(9) Uani 1 1 d . . . . .
P4 P 0.6460(2) 0.0774(2) 0.15638(10) 0.0415(9) Uani 1 1 d . . . . .
O1 O 0.8192(5) 0.1980(5) 0.1515(2) 0.035(2) Uani 1 1 d . . . . .
O2 O 0.7270(5) 0.1646(6) 0.1847(2) 0.040(2) Uani 1 1 d . . . . .
O3 O 0.8439(5) 0.1152(5) 0.1863(2) 0.041(2) Uani 1 1 d . . . . .
C1 C 0.8254(7) 0.1983(7) 0.1231(3) 0.0343(16) Uani 1 1 d . U . . .
C2 C 0.8556(7) 0.2543(7) 0.1119(3) 0.0346(15) Uani 1 1 d . U . . .
H2 H 0.8704 0.2911 0.1232 0.042 Uiso 1 1 calc R U . . .
C3 C 0.8658(7) 0.2605(7) 0.0848(3) 0.0362(14) Uani 1 1 d . U . . .
C4 C 0.8401(7) 0.2111(7) 0.0668(3) 0.0367(13) Uani 1 1 d . U . . .
H4 H 0.8466 0.2207 0.0483 0.044 Uiso 1 1 calc R U . . .
C5 C 0.8058(8) 0.1487(7) 0.0731(3) 0.0387(14) Uani 1 1 d . U . . .
C6 C 0.5575(8) 0.0761(8) 0.1539(3) 0.0469(15) Uani 1 1 d . U . . .
C7 C 0.5147(8) 0.1205(8) 0.1675(3) 0.0472(15) Uani 1 1 d . U . . .
H7 H 0.4666 0.1166 0.1638 0.057 Uiso 1 1 calc R U . . .
C8 C 0.5344(8) 0.1722(8) 0.1867(3) 0.0470(15) Uani 1 1 d . U . . .
C8HA C 0.9651(5) 0.4375(4) 0.04967(19) 0.0438(15) Uani 1 1 d G U . . .
H8HA H 0.9870 0.4766 0.0418 0.053 Uiso 1 1 calc R U . . .
C9HA C 0.9149(5) 0.4469(4) 0.0693(2) 0.0429(13) Uani 1 1 d G U . . .
H9HA H 0.9026 0.4925 0.0748 0.051 Uiso 1 1 calc R U . . .
C6LA C 0.8829(5) 0.3898(5) 0.08091(18) 0.0401(12) Uani 1 1 d G U . . .
H6LA H 0.8486 0.3962 0.0943 0.048 Uiso 1 1 calc R U . . .
C9MA C 0.9010(5) 0.3231(4) 0.0729(2) 0.0383(14) Uani 1 1 d G U . . .
C0IA C 0.9511(5) 0.3137(4) 0.0532(2) 0.0412(15) Uani 1 1 d G U . . .
H0IA H 0.9635 0.2682 0.0477 0.049 Uiso 1 1 calc R U . . .
C8IA C 0.9832(5) 0.3709(5) 0.04163(18) 0.0442(16) Uani 1 1 d G U . . .
H8IA H 1.0175 0.3644 0.0282 0.053 Uiso 1 1 calc R U . . .
C9 C 0.6051(7) 0.1834(8) 0.1908(3) 0.0451(16) Uani 1 1 d . U . . .
H9 H 0.6176 0.2195 0.2028 0.054 Uiso 1 1 calc R U . . .
C10 C 0.6586(7) 0.1467(8) 0.1790(3) 0.0419(19) Uani 1 1 d . U . . .
C11 C 0.8805(8) -0.0892(8) 0.1704(3) 0.0463(15) Uani 1 1 d . U . . .
C12 C 0.9327(8) -0.0884(8) 0.1893(3) 0.0470(15) Uani 1 1 d . U . . .
H12 H 0.9559 -0.1314 0.1920 0.056 Uiso 1 1 calc R U . . .
C13 C 0.9567(8) -0.0326(8) 0.2054(3) 0.0459(15) Uani 1 1 d . U . . .
C14 C 0.9250(7) 0.0321(8) 0.2033(3) 0.0428(16) Uani 1 1 d . U . . .
H14 H 0.9408 0.0691 0.2143 0.051 Uiso 1 1 calc R U . . .
C15 C 0.8719(7) 0.0435(8) 0.1859(3) 0.0409(17) Uani 1 1 d . U . . .
C66 C 0.7763(5) 0.0322(5) 0.05601(17) 0.0468(16) Uani 1 1 d G U . . .
H66 H 0.7971 0.0121 0.0714 0.056 Uiso 1 1 calc R U . . .
C65 C 0.7436(5) -0.0098(3) 0.0373(2) 0.0490(16) Uani 1 1 d G U . . .
H65 H 0.7421 -0.0586 0.0398 0.059 Uiso 1 1 calc R U . . .
C64 C 0.7133(5) 0.0196(4) 0.01473(18) 0.0501(16) Uani 1 1 d G U . . .
H64 H 0.6909 -0.0091 0.0019 0.060 Uiso 1 1 calc R U . . .
C63 C 0.7155(5) 0.0910(5) 0.01096(17) 0.0495(15) Uani 1 1 d G U . . .
H63 H 0.6948 0.1111 -0.0044 0.059 Uiso 1 1 calc R U . . .
C62 C 0.7482(5) 0.1330(3) 0.0297(2) 0.0449(15) Uani 1 1 d G U . . .
H62 H 0.7498 0.1819 0.0271 0.054 Uiso 1 1 calc R U . . .
C61 C 0.7786(5) 0.1036(4) 0.05224(18) 0.0427(15) Uani 1 1 d G U . . .
C67 C 0.4807(4) 0.2145(5) 0.2011(2) 0.0486(15) Uani 1 1 d G U . . .
C72 C 0.4994(4) 0.2730(5) 0.2156(2) 0.0507(16) Uani 1 1 d G U . . .
H72 H 0.5461 0.2888 0.2154 0.061 Uiso 1 1 calc R U . . .
C71 C 0.4498(5) 0.3084(5) 0.2305(2) 0.0537(17) Uani 1 1 d G U . . .
H71 H 0.4626 0.3484 0.2405 0.064 Uiso 1 1 calc R U . . .
C70 C 0.3815(5) 0.2853(5) 0.2308(2) 0.0544(19) Uani 1 1 d G U . . .
H70 H 0.3476 0.3095 0.2410 0.065 Uiso 1 1 calc R U . . .
C69 C 0.3628(4) 0.2268(6) 0.2163(2) 0.0549(18) Uani 1 1 d G U . . .
H69 H 0.3161 0.2110 0.2165 0.066 Uiso 1 1 calc R U . . .
C68 C 0.4124(5) 0.1914(5) 0.2014(2) 0.0515(16) Uani 1 1 d G U . . .
H68 H 0.3996 0.1514 0.1914 0.062 Uiso 1 1 calc R U . . .
C76 C 0.4628(5) -0.0799(4) 0.10643(19) 0.0544(17) Uani 1 1 d G U . . .
H76 H 0.4415 -0.1154 0.0961 0.065 Uiso 1 1 calc R U . . .
C75 C 0.5189(5) -0.0956(4) 0.1228(2) 0.0537(17) Uani 1 1 d G U . . .
H75 H 0.5360 -0.1417 0.1237 0.064 Uiso 1 1 calc R U . . .
C74 C 0.5500(4) -0.0436(5) 0.13793(19) 0.0524(16) Uani 1 1 d G U . . .
H74 H 0.5884 -0.0543 0.1491 0.063 Uiso 1 1 calc R U . . .
C73 C 0.5250(5) 0.0240(4) 0.1366(2) 0.0501(15) Uani 1 1 d G U . . .
C78 C 0.4689(5) 0.0396(4) 0.1203(2) 0.0502(14) Uani 1 1 d G U . . .
H78 H 0.4518 0.0858 0.1194 0.060 Uiso 1 1 calc R U . . .
C77 C 0.4378(4) -0.0124(5) 0.1051(2) 0.0525(15) Uani 1 1 d G U . . .
H77 H 0.3994 -0.0017 0.0939 0.063 Uiso 1 1 calc R U . . .
C79 C 0.8638(8) -0.1522(7) 0.1555(3) 0.0492(17) Uani 1 1 d . U . . .
C80 C 0.8401(7) -0.1475(7) 0.1292(3) 0.0488(17) Uani 1 1 d . U . . .
H80 H 0.8339 -0.1030 0.1214 0.059 Uiso 1 1 calc R U . . .
C81 C 0.8256(7) -0.2056(7) 0.1144(3) 0.0514(18) Uani 1 1 d . U . . .
H81 H 0.8101 -0.2008 0.0965 0.062 Uiso 1 1 calc R U . . .
C82 C 0.8330(8) -0.2708(7) 0.1252(3) 0.0531(19) Uani 1 1 d . U . . .
H82 H 0.8229 -0.3109 0.1149 0.064 Uiso 1 1 calc R U . . .
C83 C 0.8558(8) -0.2770(7) 0.1517(3) 0.0524(18) Uani 1 1 d . U . . .
H83 H 0.8616 -0.3217 0.1594 0.063 Uiso 1 1 calc R U . . .
C84 C 0.8699(7) -0.2182(7) 0.1667(3) 0.0514(17) Uani 1 1 d . U . . .
H84 H 0.8840 -0.2228 0.1848 0.062 Uiso 1 1 calc R U . . .
C86 C 1.0215(4) -0.0991(4) 0.2405(2) 0.0508(16) Uani 1 1 d G U . . .
H86 H 0.9851 -0.1323 0.2408 0.061 Uiso 1 1 calc R U . . .
C87 C 1.0788(5) -0.1075(4) 0.25710(19) 0.0529(18) Uani 1 1 d G U . . .
H87 H 1.0816 -0.1465 0.2687 0.064 Uiso 1 1 calc R U . . .
C88 C 1.1321(4) -0.0589(5) 0.25671(19) 0.0545(19) Uani 1 1 d G U . . .
H88 H 1.1712 -0.0646 0.2680 0.065 Uiso 1 1 calc R U . . .
C89 C 1.1280(4) -0.0019(5) 0.2398(2) 0.0527(18) Uani 1 1 d G U . . .
H89 H 1.1644 0.0314 0.2395 0.063 Uiso 1 1 calc R U . . .
C90 C 1.0707(5) 0.0065(4) 0.2232(2) 0.0484(15) Uani 1 1 d G U . . .
H90 H 1.0679 0.0455 0.2116 0.058 Uiso 1 1 calc R U . . .
C85 C 1.0175(4) -0.0421(5) 0.22358(19) 0.0477(15) Uani 1 1 d G U . . .
Rh2 Rh 0.73580(5) 0.45151(5) 0.14075(2) 0.0335(3) Uani 1 1 d . . . . .
Cl2 Cl 0.7740(2) 0.5436(2) 0.11216(11) 0.0602(12) Uani 1 1 d . . . . .
P5 P 0.70403(18) 0.3676(2) 0.16604(8) 0.0332(8) Uani 1 1 d . . . . .
P6 P 0.6970(2) 0.37576(19) 0.10800(8) 0.0329(8) Uani 1 1 d . . . . .
P7 P 0.65429(18) 0.5107(2) 0.16623(9) 0.0387(9) Uani 1 1 d . . . . .
P8 P 0.84318(19) 0.42157(19) 0.15732(8) 0.0332(8) Uani 1 1 d . . . . .
O4 O 0.6707(5) 0.3018(5) 0.15177(19) 0.033(2) Uani 1 1 d . . . . .
O5 O 0.6462(5) 0.3823(5) 0.1881(2) 0.040(2) Uani 1 1 d . . . . .
O6 O 0.7623(4) 0.3335(5) 0.1850(2) 0.036(2) Uani 1 1 d . . . . .
C16 C 0.6857(8) 0.3545(7) 0.0740(3) 0.0390(14) Uani 1 1 d . U . . .
C17 C 0.6516(8) 0.2925(7) 0.0673(3) 0.0385(13) Uani 1 1 d . U . . .
H17 H 0.6451 0.2841 0.0487 0.046 Uiso 1 1 calc R U . . .
C18 C 0.6257(8) 0.2411(7) 0.0848(3) 0.0386(14) Uani 1 1 d . U . . .
C19 C 0.6346(7) 0.2459(7) 0.1120(3) 0.0360(15) Uani 1 1 d . U . . .
H19 H 0.6190 0.2090 0.1231 0.043 Uiso 1 1 calc R U . . .
C20 C 0.6652(8) 0.3024(7) 0.1236(3) 0.0359(16) Uani 1 1 d . U . . .
C21 C 0.6164(8) 0.4544(8) 0.1882(3) 0.0464(16) Uani 1 1 d . U . . .
C22 C 0.5648(8) 0.4640(9) 0.2054(3) 0.0493(15) Uani 1 1 d . U . . .
H22 H 0.5497 0.4262 0.2161 0.059 Uiso 1 1 calc R U . . .
C23 C 0.5324(8) 0.5281(9) 0.2080(4) 0.0526(15) Uani 1 1 d . U . . .
C24 C 0.5563(9) 0.5841(9) 0.1927(4) 0.0534(13) Uani 1 1 d . U . . .
H24 H 0.5337 0.6267 0.1967 0.064 Uiso 1 1 calc R U . . .
C25 C 0.6073(8) 0.5902(6) 0.1724(3) 0.0523(13) Uani 1 1 d D U . . .
C26 C 0.8304(7) 0.3524(7) 0.1790(3) 0.0317(17) Uani 1 1 d . U . . .
C27 C 0.8841(7) 0.3119(7) 0.1906(3) 0.0346(15) Uani 1 1 d . U . . .
H27 H 0.8714 0.2747 0.2021 0.041 Uiso 1 1 calc R U . . .
C28 C 0.9551(7) 0.3238(7) 0.1860(3) 0.0368(15) Uani 1 1 d . U . . .
C29 C 0.9755(8) 0.3769(7) 0.1676(3) 0.0375(13) Uani 1 1 d . U . . .
H29 H 1.0239 0.3818 0.1643 0.045 Uiso 1 1 calc R U . . .
C30 C 0.9317(7) 0.4222(7) 0.1540(3) 0.0366(14) Uani 1 1 d . U . . .
C91 C 0.7129(7) 0.3995(6) 0.0535(3) 0.0410(15) Uani 1 1 d . U . . .
C92 C 0.7467(7) 0.3714(7) 0.0314(3) 0.0432(14) Uani 1 1 d . U . . .
H92 H 0.7472 0.3225 0.0290 0.052 Uiso 1 1 calc R U . . .
C93 C 0.7798(7) 0.4139(7) 0.0125(3) 0.0473(17) Uani 1 1 d . U . . .
H93 H 0.8017 0.3942 -0.0027 0.057 Uiso 1 1 calc R U . . .
C94 C 0.7803(7) 0.4852(7) 0.0164(3) 0.0484(17) Uani 1 1 d . U . . .
H94 H 0.8014 0.5149 0.0036 0.058 Uiso 1 1 calc R U . . .
C95 C 0.7497(7) 0.5125(7) 0.0391(3) 0.0476(16) Uani 1 1 d . U . . .
H95 H 0.7522 0.5610 0.0423 0.057 Uiso 1 1 calc R U . . .
C96 C 0.7155(7) 0.4705(7) 0.0572(3) 0.0448(14) Uani 1 1 d . U . . .
H96 H 0.6935 0.4907 0.0723 0.054 Uiso 1 1 calc R U . . .
C97 C 0.5910(7) 0.1804(7) 0.0725(3) 0.0400(14) Uani 1 1 d . U . . .
C98 C 0.5421(7) 0.1893(7) 0.0524(3) 0.0427(14) Uani 1 1 d . U . . .
H98 H 0.5316 0.2349 0.0465 0.051 Uiso 1 1 calc R U . . .
C99 C 0.5083(7) 0.1341(7) 0.0410(3) 0.0446(14) Uani 1 1 d . U . . .
H99 H 0.4728 0.1419 0.0281 0.054 Uiso 1 1 calc R U . . .
C100 C 0.5259(7) 0.0677(7) 0.0481(3) 0.0457(15) Uani 1 1 d . U . . .
H100 H 0.5042 0.0293 0.0396 0.055 Uiso 1 1 calc R U . . .
C101 C 0.5766(7) 0.0563(7) 0.0682(3) 0.0463(14) Uani 1 1 d . U . . .
H101 H 0.5895 0.0105 0.0732 0.056 Uiso 1 1 calc R U . . .
C102 C 0.6074(8) 0.1140(7) 0.0806(3) 0.0432(13) Uani 1 1 d . U . . .
H102 H 0.6398 0.1073 0.0947 0.052 Uiso 1 1 calc R U . . .
C104 C 0.4188(5) 0.4874(5) 0.2261(2) 0.0551(15) Uani 1 1 d G U . . .
H104 H 0.4211 0.4476 0.2150 0.066 Uiso 1 1 calc R U . . .
C103 C 0.4719(4) 0.5362(6) 0.2256(2) 0.0549(16) Uani 1 1 d G U . . .
C108 C 0.4685(4) 0.5944(5) 0.2419(2) 0.0575(16) Uani 1 1 d G U . . .
H108 H 0.5048 0.6278 0.2416 0.069 Uiso 1 1 calc R U . . .
C107 C 0.4119(5) 0.6039(5) 0.2588(2) 0.0601(18) Uani 1 1 d G U . . .
H107 H 0.4096 0.6437 0.2700 0.072 Uiso 1 1 calc R U . . .
C106 C 0.3588(4) 0.5552(5) 0.2593(2) 0.0600(19) Uani 1 1 d G U . . .
H106 H 0.3201 0.5617 0.2708 0.072 Uiso 1 1 calc R U . . .
C105 C 0.3622(5) 0.4969(5) 0.2430(2) 0.0577(17) Uani 1 1 d G U . . .
H105 H 0.3259 0.4636 0.2433 0.069 Uiso 1 1 calc R U . . .
C120 C 1.0221(5) 0.4608(3) 0.1211(2) 0.0426(14) Uani 1 1 d G U . . .
H120 H 1.0398 0.4148 0.1205 0.051 Uiso 1 1 calc R U . . .
C119 C 1.0534(4) 0.5127(4) 0.10596(17) 0.0422(15) Uani 1 1 d G U . . .
H119 H 1.0924 0.5021 0.0951 0.051 Uiso 1 1 calc R U . . .
C118 C 1.0275(4) 0.5800(4) 0.10676(17) 0.0446(18) Uani 1 1 d G U . . .
H118 H 1.0489 0.6154 0.0964 0.054 Uiso 1 1 calc R U . . .
C117 C 0.9704(4) 0.5954(3) 0.12266(18) 0.0433(16) Uani 1 1 d G U . . .
H117 H 0.9528 0.6414 0.1232 0.052 Uiso 1 1 calc R U . . .
C116 C 0.9392(4) 0.5436(4) 0.13777(17) 0.0417(15) Uani 1 1 d G U . . .
H116 H 0.9002 0.5542 0.1486 0.050 Uiso 1 1 calc R U . . .
C115 C 0.9650(5) 0.4763(4) 0.13698(18) 0.0410(14) Uani 1 1 d G U . . .
C121 C 1.0082(7) 0.2821(7) 0.2001(3) 0.0378(15) Uani 1 1 d . U . . .
C122 C 1.0778(7) 0.3036(7) 0.2003(3) 0.0412(15) Uani 1 1 d . U . . .
H122 H 1.0911 0.3435 0.1903 0.049 Uiso 1 1 calc R U . . .
C123 C 1.1284(7) 0.2667(7) 0.2149(3) 0.0431(18) Uani 1 1 d . U . . .
H123 H 1.1752 0.2821 0.2153 0.052 Uiso 1 1 calc R U . . .
C124 C 1.1087(7) 0.2078(7) 0.2287(3) 0.0428(18) Uani 1 1 d . U . . .
H124 H 1.1421 0.1823 0.2387 0.051 Uiso 1 1 calc R U . . .
C125 C 1.0407(7) 0.1859(7) 0.2280(3) 0.0429(16) Uani 1 1 d . U . . .
H125 H 1.0275 0.1450 0.2374 0.052 Uiso 1 1 calc R U . . .
C126 C 0.9922(7) 0.2219(7) 0.2141(3) 0.0402(15) Uani 1 1 d . U . . .
H126 H 0.9458 0.2055 0.2139 0.048 Uiso 1 1 calc R U . . .
C7JA C 0.6319(8) 0.7793(5) 0.1524(3) 0.0548(15) Uani 0.75 1 d G U P A 1
H7JA H 0.6266 0.8244 0.1598 0.066 Uiso 0.75 1 calc R U P A 1
C9KA C 0.6155(8) 0.7212(7) 0.1675(2) 0.0559(14) Uani 0.75 1 d G U P A 1
H9KA H 0.5990 0.7265 0.1853 0.067 Uiso 0.75 1 calc R U P A 1
C1HA C 0.6234(8) 0.6552(5) 0.1567(3) 0.0537(14) Uani 0.75 1 d DG U P A 1
C5KA C 0.6476(8) 0.6474(5) 0.1307(3) 0.0546(13) Uani 0.75 1 d G U P A 1
H5KA H 0.6530 0.6023 0.1233 0.065 Uiso 0.75 1 calc R U P A 1
C8KA C 0.6640(8) 0.7056(7) 0.1155(2) 0.0556(14) Uani 0.75 1 d G U P A 1
H8KA H 0.6806 0.7003 0.0977 0.067 Uiso 0.75 1 calc R U P A 1
C4AA C 0.6562(8) 0.7715(6) 0.1263(3) 0.0550(15) Uani 0.75 1 d G U P A 1
H4AA H 0.6674 0.8113 0.1160 0.066 Uiso 0.75 1 calc R U P A 1
C114 C 0.6714(19) 0.6316(11) 0.1354(8) 0.0550(9) Uani 0.25 1 d G U P A 2
H114 H 0.6744 0.5841 0.1305 0.066 Uiso 0.25 1 calc R U P A 2
C113 C 0.690(2) 0.6830(18) 0.1174(6) 0.0550(9) Uani 0.25 1 d G U P A 2
H113 H 0.7065 0.6707 0.1000 0.066 Uiso 0.25 1 calc R U P A 2
C112 C 0.686(2) 0.7525(15) 0.1246(6) 0.0550(9) Uani 0.25 1 d G U P A 2
H112 H 0.6989 0.7876 0.1123 0.066 Uiso 0.25 1 calc R U P A 2
C111 C 0.662(2) 0.7705(11) 0.1500(7) 0.0550(9) Uani 0.25 1 d G U P A 2
H111 H 0.6594 0.8180 0.1550 0.066 Uiso 0.25 1 calc R U P A 2
C110 C 0.6434(18) 0.7191(17) 0.1681(6) 0.0550(9) Uani 0.25 1 d G U P A 2
H110 H 0.6274 0.7315 0.1854 0.066 Uiso 0.25 1 calc R U P A 2
C109 C 0.6479(18) 0.6497(14) 0.1608(7) 0.0550(9) Uani 0.25 1 d DG U P A 2
Rh3 Rh 0.25454(6) 0.05143(6) 0.05142(2) 0.0391(3) Uani 1 1 d . U . . .
Cl3 Cl 0.2163(3) -0.0433(2) 0.07870(10) 0.0745(15) Uani 1 1 d . . . . .
P9 P 0.2877(2) 0.13485(18) 0.02561(8) 0.0331(8) Uani 1 1 d . . . . .
P10 P 0.2944(2) 0.1265(2) 0.08424(9) 0.0382(9) Uani 1 1 d . . . . .
P11 P 0.1487(2) 0.0815(2) 0.03391(9) 0.0381(9) Uani 1 1 d . . . . .
P12 P 0.3366(2) -0.00747(19) 0.02611(9) 0.0442(10) Uani 1 1 d . . . . .
O7 O 0.3205(6) 0.2015(5) 0.0400(2) 0.040(3) Uani 1 1 d . . . . .
O8 O 0.2291(5) 0.1690(5) 0.0074(2) 0.033(2) Uani 1 1 d . . . . .
O9 O 0.3461(5) 0.1168(5) 0.0038(2) 0.038(2) Uani 1 1 d . . . . .
C31 C 0.3068(8) 0.1482(8) 0.1172(3) 0.0418(15) Uani 1 1 d . U . . .
C32 C 0.3415(8) 0.2080(8) 0.1250(3) 0.0410(14) Uani 1 1 d . U . . .
H32 H 0.3494 0.2136 0.1437 0.049 Uiso 1 1 calc R U . . .
C33 C 0.3656(8) 0.2602(8) 0.1085(3) 0.0392(14) Uani 1 1 d . U . . .
C34 C 0.3590(8) 0.2564(7) 0.0799(3) 0.0372(15) Uani 1 1 d . U . . .
H34A H 0.3332 0.2981 0.0740 0.045 Uiso 1 1 calc R U . . .
H34B H 0.4063 0.2601 0.0723 0.045 Uiso 1 1 calc R U . . .
C35 C 0.3273(8) 0.1991(8) 0.0682(3) 0.0370(16) Uani 1 1 d . U . . .
C36 C 0.1579(8) 0.1516(7) 0.0127(3) 0.0422(18) Uani 1 1 d . U . . .
C37 C 0.1099(8) 0.1889(8) 0.0003(3) 0.0445(17) Uani 1 1 d . U . . .
H37 H 0.1236 0.2229 -0.0124 0.053 Uiso 1 1 calc R U . . .
C38 C 0.0388(8) 0.1791(8) 0.0057(3) 0.0460(16) Uani 1 1 d . U . . .
C39 C 0.0181(9) 0.1293(8) 0.0232(3) 0.0473(15) Uani 1 1 d . U . . .
H39 H -0.0306 0.1269 0.0261 0.057 Uiso 1 1 calc R U . . .
C40 C 0.0573(8) 0.0809(8) 0.0376(3) 0.0459(15) Uani 1 1 d . U . . .
C41 C 0.3745(8) 0.0541(7) 0.0042(3) 0.0438(15) Uani 1 1 d . U . . .
C42 C 0.4296(8) 0.0421(7) -0.0134(3) 0.0451(14) Uani 1 1 d . U . . .
H42 H 0.4465 0.0793 -0.0241 0.054 Uiso 1 1 calc R U . . .
C43 C 0.4605(8) -0.0236(8) -0.0158(3) 0.0487(15) Uani 1 1 d . U . . .
C44 C 0.4399(8) -0.0800(8) -0.0010(3) 0.0475(12) Uani 1 1 d . U . . .
H44 H 0.4634 -0.1226 -0.0041 0.057 Uiso 1 1 calc R U . . .
C45 C 0.3861(8) -0.0798(6) 0.0184(3) 0.0453(12) Uani 1 1 d . U . . .
C127 C 0.3819(7) 0.3889(7) 0.1130(3) 0.0432(12) Uani 1 1 d . U . . .
H127 H 0.3484 0.3960 0.0994 0.052 Uiso 1 1 calc R U . . .
C128 C 0.4107(7) 0.4455(7) 0.1254(3) 0.0452(13) Uani 1 1 d . U . . .
H128 H 0.3978 0.4908 0.1199 0.054 Uiso 1 1 calc R U . . .
C129 C 0.4575(7) 0.4374(7) 0.1456(3) 0.0454(15) Uani 1 1 d . U . . .
H129 H 0.4762 0.4767 0.1544 0.055 Uiso 1 1 calc R U . . .
C130 C 0.4775(7) 0.3716(7) 0.1528(3) 0.0459(14) Uani 1 1 d . U . . .
H130 H 0.5106 0.3657 0.1667 0.055 Uiso 1 1 calc R U . . .
C131 C 0.4496(7) 0.3128(7) 0.1400(3) 0.0434(14) Uani 1 1 d . U . . .
H131 H 0.4640 0.2675 0.1450 0.052 Uiso 1 1 calc R U . . .
C132 C 0.4004(7) 0.3223(7) 0.1198(3) 0.0399(14) Uani 1 1 d . U . . .
C137 C 0.2495(6) -0.0121(4) 0.1559(2) 0.0570(19) Uani 1 1 d G U . . .
H137 H 0.2486 -0.0610 0.1536 0.068 Uiso 1 1 calc R U . . .
C138 C 0.2753(6) 0.0302(5) 0.13570(18) 0.0511(14) Uani 1 1 d G U . . .
H138 H 0.2921 0.0102 0.1196 0.061 Uiso 1 1 calc R U . . .
C133 C 0.2767(6) 0.1018(5) 0.13908(19) 0.0476(16) Uani 1 1 d G U . . .
C134 C 0.2522(6) 0.1311(4) 0.1627(2) 0.0504(16) Uani 1 1 d G U . . .
H134 H 0.2531 0.1800 0.1650 0.060 Uiso 1 1 calc R U . . .
C135 C 0.2263(6) 0.0888(5) 0.18287(18) 0.0561(19) Uani 1 1 d G U . . .
H135 H 0.2096 0.1088 0.1990 0.067 Uiso 1 1 calc R U . . .
C136 C 0.2250(6) 0.0172(5) 0.17949(19) 0.0565(19) Uani 1 1 d G U . . .
H136 H 0.2074 -0.0117 0.1933 0.068 Uiso 1 1 calc R U . . .
C143 C -0.1345(4) 0.2302(5) -0.0246(2) 0.0550(18) Uani 1 1 d G U . . .
H143 H -0.1809 0.2137 -0.0248 0.066 Uiso 1 1 calc R U . . .
C144 C -0.0838(5) 0.1941(4) -0.0105(2) 0.0519(17) Uani 1 1 d G U . . .
H144 H -0.0956 0.1529 -0.0011 0.062 Uiso 1 1 calc R U . . .
C139 C -0.0159(5) 0.2183(5) -0.0102(2) 0.0482(16) Uani 1 1 d G U . . .
C140 C 0.0014(4) 0.2786(5) -0.0240(2) 0.0503(17) Uani 1 1 d G U . . .
H140 H 0.0478 0.2951 -0.0238 0.060 Uiso 1 1 calc R U . . .
C141 C -0.0493(5) 0.3147(4) -0.0380(2) 0.0542(18) Uani 1 1 d G U . . .
H141 H -0.0375 0.3559 -0.0474 0.065 Uiso 1 1 calc R U . . .
C142 C -0.1173(5) 0.2905(5) -0.0383(2) 0.055(2) Uani 1 1 d G U . . .
H142 H -0.1519 0.3152 -0.0479 0.066 Uiso 1 1 calc R U . . .
C145 C 0.0280(8) 0.0293(7) 0.0563(3) 0.0505(15) Uani 1 1 d . U . . .
C146 C 0.0558(8) -0.0377(7) 0.0592(3) 0.0529(16) Uani 1 1 d . U . . .
H146 H 0.0950 -0.0510 0.0489 0.063 Uiso 1 1 calc R U . . .
C147 C 0.0265(8) -0.0849(7) 0.0771(3) 0.0544(18) Uani 1 1 d . U . . .
H147 H 0.0469 -0.1294 0.0793 0.065 Uiso 1 1 calc R U . . .
C148 C -0.0310(8) -0.0680(7) 0.0916(3) 0.0550(18) Uani 1 1 d . U . . .
H148 H -0.0526 -0.1019 0.1026 0.066 Uiso 1 1 calc R U . . .
C149 C -0.0583(8) -0.0012(7) 0.0903(3) 0.0527(16) Uani 1 1 d . U . . .
H149 H -0.0957 0.0120 0.1016 0.063 Uiso 1 1 calc R U . . .
C150 C -0.0301(8) 0.0466(7) 0.0721(3) 0.0512(15) Uani 1 1 d . U . . .
H150 H -0.0505 0.0913 0.0703 0.061 Uiso 1 1 calc R U . . .
C151 C 0.5201(7) -0.0299(7) -0.0351(3) 0.0497(15) Uani 1 1 d . U . . .
C152 C 0.5749(8) 0.0165(7) -0.0330(3) 0.0507(14) Uani 1 1 d . U . . .
H152 H 0.5743 0.0510 -0.0194 0.061 Uiso 1 1 calc R U . . .
C153 C 0.6301(8) 0.0127(7) -0.0504(3) 0.0533(16) Uani 1 1 d . U . . .
H153 H 0.6671 0.0451 -0.0489 0.064 Uiso 1 1 calc R U . . .
C154 C 0.6325(8) -0.0378(7) -0.0701(3) 0.0537(18) Uani 1 1 d . U . . .
H154 H 0.6712 -0.0407 -0.0818 0.064 Uiso 1 1 calc R U . . .
C155 C 0.5788(7) -0.0833(7) -0.0725(3) 0.0531(18) Uani 1 1 d . U . . .
H155 H 0.5798 -0.1173 -0.0862 0.064 Uiso 1 1 calc R U . . .
C156 C 0.5221(7) -0.0808(7) -0.0550(3) 0.0506(15) Uani 1 1 d . U . . .
H156 H 0.4853 -0.1133 -0.0566 0.061 Uiso 1 1 calc R U . . .
C157 C 0.3687(6) -0.1476(4) 0.0339(2) 0.0465(5) Uani 1 1 d G U . . .
C203 C 0.3448(7) -0.1466(4) 0.0601(2) 0.0465(5) Uani 0.717(9) 1 d G U P B 1
H203 H 0.3384 -0.1037 0.0691 0.056 Uiso 0.717(9) 1 calc R U P B 1
C202 C 0.3305(7) -0.2086(6) 0.0733(2) 0.0465(5) Uani 0.717(9) 1 d G U P B 1
H202 H 0.3142 -0.2079 0.0912 0.056 Uiso 0.717(9) 1 calc R U P B 1
C201 C 0.3399(7) -0.2715(4) 0.0601(2) 0.0465(5) Uani 0.717(9) 1 d G U P B 1
H201 H 0.3301 -0.3138 0.0691 0.056 Uiso 0.717(9) 1 calc R U P B 1
C200 C 0.3637(7) -0.2724(4) 0.0339(2) 0.0465(5) Uani 0.717(9) 1 d G U P B 1
H200 H 0.3702 -0.3154 0.0249 0.056 Uiso 0.717(9) 1 calc R U P B 1
C199 C 0.3781(6) -0.2105(5) 0.0208(2) 0.0465(5) Uani 0.717(9) 1 d G U P B 1
H199 H 0.3944 -0.2111 0.0028 0.056 Uiso 0.717(9) 1 calc R U P B 1
C158 C 0.317(2) -0.175(2) 0.0310(10) 0.0465(5) Uani 0.283(9) 1 d . U P B 2
H158 H 0.2790 -0.1519 0.0228 0.056 Uiso 0.283(9) 1 calc R U P B 2
C159 C 0.311(3) -0.243(2) 0.0400(9) 0.0465(5) Uani 0.283(9) 1 d . U P B 2
H159 H 0.2673 -0.2649 0.0395 0.056 Uiso 0.283(9) 1 calc R U P B 2
C160 C 0.369(2) -0.281(2) 0.0498(10) 0.0465(5) Uani 0.283(9) 1 d . U P B 2
H160 H 0.3642 -0.3254 0.0581 0.056 Uiso 0.283(9) 1 calc R U P B 2
C161 C 0.432(2) -0.251(2) 0.0467(10) 0.0465(5) Uani 0.283(9) 1 d . U P B 2
H161 H 0.4733 -0.2759 0.0514 0.056 Uiso 0.283(9) 1 calc R U P B 2
C162 C 0.436(2) -0.184(2) 0.0366(10) 0.0465(5) Uani 0.283(9) 1 d . U P B 2
H162 H 0.4789 -0.1636 0.0318 0.056 Uiso 0.283(9) 1 calc R U P B 2
Rh4 Rh 0.23846(6) 0.45373(5) 0.0536 0.0357(3) Uani 1 1 d . U . . .
Cl4 Cl 0.2775(3) 0.5454(2) 0.08222(10) 0.0549(11) Uani 1 1 d . . . . .
P13 P 0.2059(2) 0.37233(18) 0.02698(8) 0.0330(8) Uani 1 1 d . . . . .
P14 P 0.1575(2) 0.51519(19) 0.02842(9) 0.0380(9) Uani 1 1 d . . . . .
P15 P 0.1971(2) 0.37637(19) 0.08553(8) 0.0336(8) Uani 1 1 d . . . . .
P16 P 0.3446(2) 0.4258(2) 0.03611(9) 0.0385(9) Uani 1 1 d . . . . .
O10 O 0.1493(5) 0.3913(5) 0.0047(2) 0.035(2) Uani 1 1 d . . . . .
O11 O 0.1743(6) 0.3044(5) 0.0404(2) 0.043(3) Uani 1 1 d . . . . .
O12 O 0.2645(5) 0.3388(5) 0.0087(2) 0.038(2) Uani 1 1 d . . . . .
C0AA C 0.4382(7) 0.5447(7) 0.0618(3) 0.0474(15) Uani 1 1 d . U . . .
H0AA H 0.3980 0.5578 0.0520 0.057 Uiso 1 1 calc R U . . .
C1AA C 0.4682(7) 0.5913(7) 0.0793(3) 0.0492(17) Uani 1 1 d . U . . .
H1AA H 0.4489 0.6364 0.0810 0.059 Uiso 1 1 calc R U . . .
C46 C 0.1217(7) 0.4551(7) 0.0059(3) 0.0432(18) Uani 1 1 d . U . . .
C47 C 0.0657(8) 0.4688(8) -0.0120(3) 0.0461(16) Uani 1 1 d . U . . .
H47 H 0.0488 0.4326 -0.0232 0.055 Uiso 1 1 calc R U . . .
C48 C 0.0350(8) 0.5348(8) -0.0135(3) 0.0479(16) Uani 1 1 d . U . . .
C49 C 0.0571(8) 0.5891(8) 0.0021(3) 0.0482(15) Uani 1 1 d . U . . .
H49 H 0.0335 0.6320 -0.0002 0.058 Uiso 1 1 calc R U . . .
C50 C 0.1106(7) 0.5882(7) 0.0210(3) 0.0445(15) Uani 1 1 d . U . . .
C51 C 0.1846(8) 0.3513(7) 0.1182(3) 0.0381(15) Uani 1 1 d . U . . .
C52 C 0.1503(8) 0.2913(8) 0.1249(3) 0.0406(14) Uani 1 1 d . U . . .
H52 H 0.1424 0.2843 0.1435 0.049 Uiso 1 1 calc R U . . .
C53 C 0.1255(8) 0.2394(8) 0.1080(3) 0.0405(14) Uani 1 1 d . U . . .
C54 C 0.1331(8) 0.2464(7) 0.0797(3) 0.0377(15) Uani 1 1 d . U . . .
H54A H 0.1591 0.2053 0.0734 0.045 Uiso 1 1 calc R U . . .
H54B H 0.0861 0.2432 0.0719 0.045 Uiso 1 1 calc R U . . .
C55 C 0.1652(8) 0.3051(7) 0.0684(3) 0.0358(16) Uani 1 1 d . U . . .
C56 C 0.3363(8) 0.3580(7) 0.0147(3) 0.0410(17) Uani 1 1 d . U . . .
C57 C 0.3841(8) 0.3194(7) 0.0012(3) 0.0422(16) Uani 1 1 d . U . . .
H57 H 0.3707 0.2860 -0.0118 0.051 Uiso 1 1 calc R U . . .
C58 C 0.4560(8) 0.3316(7) 0.0076(3) 0.0434(15) Uani 1 1 d . U . . .
C59 C 0.4770(8) 0.3800(8) 0.0256(3) 0.0446(14) Uani 1 1 d . U . . .
H59 H 0.5255 0.3824 0.0288 0.054 Uiso 1 1 calc R U . . .
C60 C 0.4350(8) 0.4275(8) 0.0402(3) 0.0437(14) Uani 1 1 d . U . . .
C167 C -0.0793(5) 0.5917(5) -0.07179(19) 0.060(2) Uani 1 1 d G U . . .
H167 H -0.0799 0.6256 -0.0856 0.073 Uiso 1 1 calc R U . . .
C166 C -0.1337(5) 0.5448(5) -0.0694(2) 0.061(2) Uani 1 1 d G U . . .
H166 H -0.1715 0.5466 -0.0816 0.073 Uiso 1 1 calc R U . . .
C165 C -0.1329(5) 0.4952(5) -0.0492(2) 0.0577(19) Uani 1 1 d G U . . .
H165 H -0.1701 0.4632 -0.0476 0.069 Uiso 1 1 calc R U . . .
C164 C -0.0776(5) 0.4926(5) -0.0314(2) 0.0540(16) Uani 1 1 d G U . . .
H164 H -0.0771 0.4587 -0.0176 0.065 Uiso 1 1 calc R U . . .
C163 C -0.0232(5) 0.5395(5) -0.0338(2) 0.0535(16) Uani 1 1 d G U . . .
C168 C -0.0240(4) 0.5891(5) -0.0540(2) 0.0562(17) Uani 1 1 d G U . . .
H168 H 0.0132 0.6211 -0.0556 0.067 Uiso 1 1 calc R U . . .
C170 C 0.1498(5) 0.6532(3) 0.0624(2) 0.0473(17) Uani 1 1 d G U . . .
H170 H 0.1564 0.6100 0.0712 0.057 Uiso 1 1 calc R U . . .
C169 C 0.1269(5) 0.6548(3) 0.0360(2) 0.0451(17) Uani 1 1 d G U . . .
C174 C 0.1171(5) 0.7180(4) 0.02318(16) 0.0494(17) Uani 1 1 d G U . . .
H174 H 0.1014 0.7190 0.0052 0.059 Uiso 1 1 calc R U . . .
C173 C 0.1303(5) 0.7796(3) 0.03668(19) 0.0500(18) Uani 1 1 d G U . . .
H173 H 0.1236 0.8228 0.0279 0.060 Uiso 1 1 calc R U . . .
C172 C 0.1532(5) 0.7781(3) 0.06303(19) 0.0495(19) Uani 1 1 d G U . . .
H172 H 0.1622 0.8202 0.0723 0.059 Uiso 1 1 calc R U . . .
C171 C 0.1630(5) 0.7149(4) 0.07588(16) 0.0496(19) Uani 1 1 d G U . . .
H171 H 0.1786 0.7138 0.0939 0.060 Uiso 1 1 calc R U . . .
C176 C 0.2166(5) 0.4684(5) 0.13820(17) 0.0471(15) Uani 1 1 d G U . . .
H176 H 0.1986 0.4901 0.1226 0.057 Uiso 1 1 calc R U . . .
C177 C 0.2443(5) 0.5085(4) 0.1587(2) 0.0509(19) Uani 1 1 d G U . . .
H177 H 0.2454 0.5576 0.1571 0.061 Uiso 1 1 calc R U . . .
C178 C 0.2706(5) 0.4768(5) 0.18149(17) 0.0519(16) Uani 1 1 d G U . . .
H178 H 0.2896 0.5042 0.1955 0.062 Uiso 1 1 calc R U . . .
C179 C 0.2691(5) 0.4050(5) 0.18385(17) 0.0506(19) Uani 1 1 d G U . . .
H179 H 0.2870 0.3833 0.1994 0.061 Uiso 1 1 calc R U . . .
C180 C 0.2413(5) 0.3649(4) 0.1634(2) 0.0464(15) Uani 1 1 d G U . . .
H180 H 0.2403 0.3157 0.1650 0.056 Uiso 1 1 calc R U . . .
C175 C 0.2150(5) 0.3966(5) 0.14056(17) 0.0439(15) Uani 1 1 d G U . . .
C181 C 0.1112(8) 0.1109(7) 0.1118(3) 0.0470(13) Uani 1 1 d . U . . .
H181 H 0.1450 0.1046 0.0982 0.056 Uiso 1 1 calc R U . . .
C182 C 0.0828(8) 0.0544(7) 0.1240(3) 0.0499(13) Uani 1 1 d . U . . .
H182 H 0.0964 0.0094 0.1183 0.060 Uiso 1 1 calc R U . . .
C183 C 0.0351(8) 0.0604(7) 0.1442(3) 0.0507(17) Uani 1 1 d . U . . .
H183 H 0.0172 0.0207 0.1531 0.061 Uiso 1 1 calc R U . . .
C184 C 0.0143(8) 0.1258(7) 0.1510(3) 0.0496(17) Uani 1 1 d . U . . .
H184 H -0.0200 0.1309 0.1645 0.060 Uiso 1 1 calc R U . . .
C185 C 0.0414(8) 0.1856(7) 0.1390(3) 0.0456(15) Uani 1 1 d . U . . .
H185 H 0.0259 0.2303 0.1443 0.055 Uiso 1 1 calc R U . . .
C186 C 0.0911(8) 0.1784(7) 0.1191(3) 0.0421(14) Uani 1 1 d . U . . .
C187 C 0.5102(8) 0.2923(7) -0.0079(3) 0.0448(14) Uani 1 1 d . U . . .
C188 C 0.5790(8) 0.3150(7) -0.0087(3) 0.0469(16) Uani 1 1 d . U . . .
H188 H 0.5911 0.3563 0.0005 0.056 Uiso 1 1 calc R U . . .
C189 C 0.6292(8) 0.2803(7) -0.0222(3) 0.0494(17) Uani 1 1 d . U . . .
H189 H 0.6752 0.2979 -0.0218 0.059 Uiso 1 1 calc R U . . .
C190 C 0.6160(8) 0.2210(7) -0.0363(3) 0.0506(19) Uani 1 1 d . U . . .
H190 H 0.6515 0.1966 -0.0455 0.061 Uiso 1 1 calc R U . . .
C191 C 0.5473(8) 0.1984(7) -0.0364(3) 0.0496(17) Uani 1 1 d . U . . .
H191 H 0.5352 0.1584 -0.0464 0.060 Uiso 1 1 calc R U . . .
C192 C 0.4949(8) 0.2335(7) -0.0218(3) 0.0470(15) Uani 1 1 d . U . . .
H192 H 0.4488 0.2160 -0.0218 0.056 Uiso 1 1 calc R U . . .
C193 C 0.4664(7) 0.4784(7) 0.0584(3) 0.0466(14) Uani 1 1 d . U . . .
C196 C 0.5253(7) 0.5739(7) 0.0943(3) 0.0505(15) Uani 1 1 d . U . . .
H196 H 0.5464 0.6070 0.1058 0.061 Uiso 1 1 calc R U . . .
C197 C 0.5521(7) 0.5060(7) 0.0923(3) 0.0483(14) Uani 1 1 d . U . . .
H197 H 0.5891 0.4916 0.1036 0.058 Uiso 1 1 calc R U . . .
C198 C 0.5240(7) 0.4603(7) 0.0738(3) 0.0469(13) Uani 1 1 d . U . . .
H198 H 0.5444 0.4158 0.0716 0.056 Uiso 1 1 calc R U . . .

loop_
_atom_site_aniso_label
_atom_site_aniso_U_11
_atom_site_aniso_U_22
_atom_site_aniso_U_33
_atom_site_aniso_U_23
_atom_site_aniso_U_13
_atom_site_aniso_U_12
Rh1 0.0392(5) 0.0236(4) 0.0504(6) 0.0068(4) -0.0118(5) -0.0070(4)
Cl1 0.062(2) 0.0271(17) 0.077(3) 0.0017(17) -0.030(2) -0.0117(16)
P1 0.0268(16) 0.0335(18) 0.0383(19) 0.0041(14) -0.0071(14) -0.0069(13)
P2 0.0374(18) 0.0211(16) 0.0390(19) 0.0031(13) -0.0072(15) -0.0028(13)
P3 0.0317(17) 0.0330(18) 0.049(2) 0.0086(16) -0.0089(15) -0.0053(14)
P4 0.0304(18) 0.0349(19) 0.059(2) 0.0123(17) -0.0116(16) -0.0064(14)
O1 0.041(5) 0.030(5) 0.032(5) -0.002(4) -0.004(4) -0.019(4)
O2 0.025(5) 0.052(6) 0.044(6) 0.004(5) 0.003(4) -0.003(4)
O3 0.032(5) 0.037(5) 0.053(6) -0.003(4) -0.011(4) -0.008(4)
C1 0.037(3) 0.028(3) 0.038(3) 0.001(2) -0.001(3) 0.004(3)
C2 0.037(3) 0.028(3) 0.039(3) -0.001(3) 0.001(3) 0.004(3)
C3 0.039(3) 0.030(3) 0.040(3) -0.001(2) 0.003(2) 0.004(2)
C4 0.041(3) 0.028(2) 0.041(3) -0.001(2) -0.001(2) 0.006(2)
C5 0.042(3) 0.031(3) 0.044(3) -0.002(2) -0.004(2) 0.008(2)
C6 0.038(3) 0.045(3) 0.058(3) 0.012(3) -0.008(3) -0.006(3)
C7 0.037(3) 0.047(3) 0.057(3) 0.011(3) -0.008(3) -0.002(3)
C8 0.034(3) 0.051(3) 0.056(3) 0.014(3) -0.005(3) -0.003(3)
C8HA 0.048(3) 0.037(3) 0.046(3) 0.002(3) 0.009(3) 0.001(3)
C9HA 0.047(2) 0.036(2) 0.046(2) 0.000(2) 0.008(2) 0.003(2)
C6LA 0.044(2) 0.033(2) 0.044(2) 0.000(2) 0.006(2) 0.004(2)
C9MA 0.042(3) 0.033(3) 0.041(3) 0.000(2) 0.004(2) 0.002(2)
C0IA 0.046(3) 0.034(3) 0.044(3) -0.002(3) 0.007(3) 0.003(3)
C8IA 0.048(3) 0.040(3) 0.045(3) 0.000(3) 0.011(3) 0.002(3)
C9 0.034(3) 0.048(3) 0.053(3) 0.013(3) -0.004(3) -0.003(3)
C10 0.030(3) 0.045(4) 0.051(4) 0.015(3) -0.008(3) -0.008(3)
C11 0.042(3) 0.041(3) 0.055(3) 0.011(3) -0.009(3) -0.008(3)
C12 0.042(3) 0.044(3) 0.056(3) 0.011(3) -0.007(3) -0.006(3)
C13 0.039(3) 0.046(3) 0.052(3) 0.012(3) -0.009(3) -0.004(3)
C14 0.036(3) 0.043(3) 0.050(3) 0.012(3) -0.008(3) -0.006(3)
C15 0.033(3) 0.041(3) 0.048(3) 0.012(3) -0.008(3) -0.004(3)
C66 0.053(3) 0.036(3) 0.052(3) -0.004(3) -0.007(3) 0.006(3)
C65 0.053(3) 0.038(3) 0.055(3) -0.006(3) -0.008(3) 0.005(3)
C64 0.053(3) 0.042(3) 0.056(3) -0.007(3) -0.009(3) 0.006(3)
C63 0.053(3) 0.042(3) 0.054(3) -0.005(3) -0.010(3) 0.006(3)
C62 0.049(3) 0.036(3) 0.050(3) -0.002(3) -0.009(3) 0.005(3)
C61 0.046(3) 0.033(3) 0.049(3) -0.005(3) -0.006(3) 0.007(3)
C67 0.035(3) 0.054(3) 0.057(3) 0.012(3) -0.003(3) -0.001(3)
C72 0.037(3) 0.057(3) 0.058(3) 0.011(3) -0.004(3) 0.002(3)
C71 0.041(3) 0.059(3) 0.062(3) 0.008(3) -0.003(3) 0.005(3)
C70 0.037(3) 0.064(4) 0.062(4) 0.011(3) 0.000(3) 0.004(3)
C69 0.039(3) 0.063(4) 0.063(4) 0.012(3) 0.000(3) 0.002(3)
C68 0.037(3) 0.057(3) 0.060(3) 0.011(3) -0.002(3) 0.000(3)
C76 0.051(3) 0.047(3) 0.066(3) 0.002(3) -0.010(3) -0.005(3)
C75 0.049(3) 0.047(3) 0.064(3) 0.004(3) -0.008(3) -0.005(3)
C74 0.045(3) 0.046(3) 0.066(3) 0.005(3) -0.009(3) -0.004(3)
C73 0.045(3) 0.043(3) 0.062(3) 0.005(3) -0.009(3) -0.003(3)
C78 0.045(3) 0.044(3) 0.061(3) 0.004(2) -0.010(2) -0.002(2)
C77 0.049(3) 0.046(3) 0.063(3) 0.003(3) -0.010(3) -0.005(3)
C79 0.048(3) 0.040(3) 0.060(4) 0.010(3) -0.007(3) -0.010(3)
C80 0.047(3) 0.040(3) 0.060(3) 0.011(3) -0.009(3) -0.009(3)
C81 0.050(3) 0.043(3) 0.061(4) 0.009(3) -0.010(3) -0.008(3)
C82 0.053(4) 0.044(4) 0.063(4) 0.007(3) -0.011(3) -0.008(3)
C83 0.053(4) 0.042(3) 0.062(4) 0.010(3) -0.011(3) -0.007(3)
C84 0.051(3) 0.044(3) 0.060(4) 0.010(3) -0.011(3) -0.007(3)
C86 0.044(3) 0.052(3) 0.056(3) 0.011(3) -0.012(3) -0.004(3)
C87 0.049(3) 0.053(3) 0.057(3) 0.009(3) -0.011(3) -0.004(3)
C88 0.049(3) 0.056(4) 0.059(4) 0.008(3) -0.013(3) -0.005(3)
C89 0.046(3) 0.055(3) 0.057(3) 0.007(3) -0.010(3) -0.007(3)
C90 0.042(3) 0.049(3) 0.054(3) 0.008(3) -0.008(3) -0.005(3)
C85 0.040(3) 0.049(3) 0.054(3) 0.010(3) -0.009(3) -0.007(3)
Rh2 0.0301(4) 0.0215(4) 0.0490(6) -0.0011(4) 0.0001(5) -0.0043(3)
Cl2 0.059(2) 0.0318(19) 0.089(3) 0.022(2) -0.012(2) -0.0141(17)
P5 0.0264(16) 0.0325(18) 0.041(2) 0.0020(15) -0.0036(14) -0.0081(13)
P6 0.0378(19) 0.0208(16) 0.040(2) -0.0013(14) 0.0010(15) -0.0011(13)
P7 0.0239(16) 0.0349(19) 0.057(2) -0.0098(17) 0.0010(15) 0.0004(13)
P8 0.0286(17) 0.0281(17) 0.0428(19) -0.0021(14) 0.0019(14) -0.0067(13)
O4 0.039(5) 0.029(5) 0.032(5) 0.002(4) -0.004(4) -0.021(4)
O5 0.033(5) 0.039(5) 0.049(6) -0.004(4) 0.009(4) -0.016(4)
O6 0.016(4) 0.048(6) 0.044(6) -0.002(4) 0.002(4) -0.006(4)
C16 0.043(3) 0.031(2) 0.044(3) 0.002(2) 0.000(2) 0.006(2)
C17 0.042(3) 0.030(2) 0.044(3) 0.003(2) -0.004(2) 0.005(2)
C18 0.042(3) 0.029(3) 0.045(3) 0.001(2) -0.008(2) 0.004(2)
C19 0.039(3) 0.026(3) 0.043(3) 0.003(3) -0.008(3) 0.005(3)
C20 0.039(3) 0.028(3) 0.041(3) 0.002(3) -0.005(3) 0.006(3)
C21 0.039(3) 0.046(3) 0.054(3) -0.010(3) -0.004(3) 0.001(3)
C22 0.041(3) 0.051(3) 0.056(3) -0.012(3) -0.004(3) 0.002(3)
C23 0.043(3) 0.056(3) 0.060(3) -0.014(3) -0.004(3) 0.003(3)
C24 0.047(2) 0.053(2) 0.060(2) -0.012(2) -0.004(2) 0.003(2)
C25 0.047(2) 0.051(2) 0.058(2) -0.010(2) -0.005(2) 0.003(2)
C26 0.031(3) 0.029(3) 0.034(3) -0.006(3) 0.002(3) -0.001(3)
C27 0.034(3) 0.032(3) 0.037(3) -0.005(3) 0.001(3) -0.001(3)
C28 0.038(3) 0.035(3) 0.037(3) -0.005(3) 0.000(3) 0.001(3)
C29 0.037(3) 0.035(3) 0.041(3) -0.004(2) 0.005(2) 0.000(2)
C30 0.037(3) 0.032(3) 0.041(3) -0.004(2) 0.007(2) 0.002(2)
C91 0.046(3) 0.034(3) 0.043(3) 0.004(3) 0.003(3) 0.005(3)
C92 0.048(3) 0.036(3) 0.045(3) 0.002(2) 0.004(3) 0.005(3)
C93 0.054(3) 0.041(3) 0.046(3) 0.002(3) 0.006(3) 0.004(3)
C94 0.055(3) 0.041(3) 0.049(3) 0.006(3) 0.006(3) 0.001(3)
C95 0.054(3) 0.040(3) 0.049(3) 0.004(3) 0.004(3) 0.004(3)
C96 0.049(3) 0.037(3) 0.048(3) 0.003(2) 0.004(2) 0.004(2)
C97 0.045(3) 0.029(3) 0.047(3) 0.002(2) -0.009(3) 0.004(2)
C98 0.046(3) 0.033(3) 0.049(3) 0.004(2) -0.012(2) 0.005(2)
C99 0.048(3) 0.034(3) 0.051(3) 0.002(2) -0.013(2) 0.006(2)
C100 0.048(3) 0.035(3) 0.053(3) -0.001(3) -0.016(3) 0.003(3)
C101 0.048(3) 0.036(2) 0.055(3) 0.001(2) -0.012(2) 0.002(2)
C102 0.045(2) 0.033(2) 0.051(2) 0.002(2) -0.011(2) 0.003(2)
C104 0.045(3) 0.059(3) 0.062(3) -0.010(3) -0.004(3) 0.004(3)
C103 0.044(3) 0.058(3) 0.062(3) -0.015(3) -0.002(3) 0.004(3)
C108 0.047(3) 0.061(3) 0.064(3) -0.015(3) -0.003(3) 0.006(3)
C107 0.050(3) 0.064(3) 0.066(3) -0.013(3) -0.001(3) 0.007(3)
C106 0.051(3) 0.064(3) 0.065(3) -0.012(3) -0.001(3) 0.005(3)
C105 0.046(3) 0.063(3) 0.064(3) -0.012(3) -0.001(3) 0.005(3)
C120 0.043(3) 0.038(3) 0.047(3) 0.000(2) 0.010(2) 0.003(2)
C119 0.041(3) 0.039(3) 0.047(3) -0.002(3) 0.013(3) 0.004(3)
C118 0.045(3) 0.039(3) 0.049(3) 0.001(3) 0.014(3) 0.001(3)
C117 0.043(3) 0.039(3) 0.047(3) -0.001(3) 0.015(3) 0.002(3)
C116 0.043(3) 0.036(3) 0.047(3) 0.001(3) 0.014(3) 0.001(3)
C115 0.040(3) 0.037(3) 0.046(3) -0.002(2) 0.010(3) 0.002(2)
C121 0.035(3) 0.039(3) 0.040(3) -0.005(3) -0.001(3) 0.001(3)
C122 0.040(3) 0.041(3) 0.042(3) -0.003(3) -0.003(3) 0.001(3)
C123 0.039(3) 0.046(4) 0.045(3) -0.002(3) -0.003(3) 0.001(3)
C124 0.040(3) 0.045(3) 0.044(3) -0.002(3) -0.002(3) 0.005(3)
C125 0.040(3) 0.043(3) 0.046(3) 0.000(3) -0.003(3) 0.000(3)
C126 0.039(3) 0.039(3) 0.042(3) -0.002(3) 0.000(3) 0.004(3)
C7JA 0.051(2) 0.052(2) 0.061(2) -0.006(2) -0.003(2) 0.003(2)
C9KA 0.053(2) 0.054(2) 0.061(2) -0.007(2) -0.003(2) 0.003(2)
C1HA 0.050(2) 0.052(2) 0.060(2) -0.008(2) -0.005(2) 0.003(2)
C5KA 0.051(2) 0.052(2) 0.060(2) -0.006(2) -0.004(2) 0.003(2)
C8KA 0.052(2) 0.054(2) 0.061(2) -0.006(2) -0.003(2) 0.002(2)
C4AA 0.051(2) 0.053(2) 0.061(2) -0.005(2) -0.004(2) 0.002(2)
C114 0.0517(14) 0.0532(14) 0.0602(14) -0.0061(12) -0.0033(13) 0.0024(13)
C113 0.0517(14) 0.0532(14) 0.0602(14) -0.0061(12) -0.0033(13) 0.0024(13)
C112 0.0517(14) 0.0532(14) 0.0602(14) -0.0061(12) -0.0033(13) 0.0024(13)
C111 0.0517(14) 0.0532(14) 0.0602(14) -0.0061(12) -0.0033(13) 0.0024(13)
C110 0.0517(14) 0.0532(14) 0.0602(14) -0.0061(12) -0.0033(13) 0.0024(13)
C109 0.0517(14) 0.0532(14) 0.0602(14) -0.0061(12) -0.0033(13) 0.0024(13)
Rh3 0.0531(5) 0.0253(4) 0.0389(5) 0.0014(4) -0.0070(4) 0.0008(4)
Cl3 0.123(4) 0.038(2) 0.063(3) 0.0147(19) -0.026(3) -0.031(2)
P9 0.045(2) 0.0203(15) 0.0337(18) -0.0003(13) -0.0030(15) 0.0043(13)
P10 0.049(2) 0.0285(18) 0.037(2) 0.0025(15) -0.0057(16) -0.0026(16)
P11 0.042(2) 0.0266(17) 0.046(2) -0.0023(15) 0.0001(16) 0.0053(14)
P12 0.060(2) 0.0235(17) 0.049(2) -0.0082(15) -0.0175(18) 0.0109(16)
O7 0.063(7) 0.020(4) 0.036(5) 0.005(4) -0.011(5) 0.006(4)
O8 0.038(5) 0.025(4) 0.037(5) 0.010(4) -0.002(4) 0.002(4)
O9 0.043(6) 0.034(5) 0.038(5) -0.005(4) -0.004(4) 0.018(4)
C31 0.044(3) 0.035(3) 0.046(3) 0.002(3) -0.002(3) -0.001(3)
C32 0.043(3) 0.035(3) 0.045(3) 0.001(2) -0.002(2) 0.000(2)
C33 0.039(3) 0.035(3) 0.044(3) 0.000(2) -0.004(2) -0.001(2)
C34 0.037(3) 0.031(3) 0.043(3) 0.000(3) -0.003(3) 0.001(3)
C35 0.040(3) 0.031(3) 0.041(3) 0.001(3) -0.004(3) -0.001(3)
C36 0.042(3) 0.035(3) 0.049(4) -0.007(3) 0.008(3) 0.009(3)
C37 0.044(3) 0.038(3) 0.052(3) -0.005(3) 0.006(3) 0.010(3)
C38 0.045(3) 0.040(3) 0.054(3) -0.007(3) 0.008(3) 0.011(3)
C39 0.047(3) 0.039(3) 0.056(3) -0.004(3) 0.009(3) 0.010(3)
C40 0.047(3) 0.036(3) 0.055(3) -0.004(3) 0.012(3) 0.005(3)
C41 0.048(3) 0.030(3) 0.054(3) -0.003(3) -0.015(3) 0.005(3)
C42 0.048(3) 0.032(3) 0.055(3) -0.006(2) -0.017(3) 0.009(2)
C43 0.051(3) 0.036(3) 0.058(3) -0.007(3) -0.016(3) 0.007(3)
C44 0.052(2) 0.031(2) 0.060(2) -0.006(2) -0.018(2) 0.008(2)
C45 0.051(2) 0.026(2) 0.059(2) -0.004(2) -0.020(2) 0.004(2)
C127 0.043(2) 0.038(2) 0.049(2) -0.002(2) -0.003(2) 0.000(2)
C128 0.044(2) 0.039(2) 0.052(2) -0.002(2) -0.003(2) 0.001(2)
C129 0.044(3) 0.041(3) 0.051(3) -0.006(3) -0.004(3) -0.001(3)
C130 0.042(3) 0.044(3) 0.051(3) -0.002(2) -0.006(2) 0.000(2)
C131 0.042(3) 0.039(3) 0.049(3) 0.002(2) -0.006(2) 0.000(2)
C132 0.039(3) 0.036(3) 0.045(3) 0.000(2) -0.004(2) -0.001(2)
C137 0.065(4) 0.047(4) 0.059(4) 0.009(3) 0.007(3) -0.005(3)
C138 0.057(3) 0.042(3) 0.055(3) 0.005(2) 0.005(3) -0.004(3)
C133 0.051(3) 0.041(3) 0.051(3) 0.007(3) 0.003(3) -0.003(3)
C134 0.056(3) 0.042(3) 0.053(3) 0.005(3) 0.004(3) -0.003(3)
C135 0.062(4) 0.049(4) 0.056(4) 0.007(3) 0.009(3) -0.003(3)
C136 0.063(4) 0.049(4) 0.058(4) 0.009(3) 0.007(3) -0.004(3)
C143 0.051(4) 0.052(3) 0.062(4) -0.006(3) 0.003(3) 0.011(3)
C144 0.049(3) 0.048(3) 0.059(3) -0.004(3) 0.006(3) 0.009(3)
C139 0.045(3) 0.043(3) 0.056(3) -0.007(3) 0.006(3) 0.013(3)
C140 0.048(3) 0.045(3) 0.058(3) -0.004(3) 0.007(3) 0.012(3)
C141 0.050(3) 0.051(3) 0.062(4) 0.000(3) 0.004(3) 0.014(3)
C142 0.050(4) 0.052(4) 0.063(4) -0.004(3) 0.004(3) 0.014(3)
C145 0.053(3) 0.039(3) 0.060(3) -0.001(3) 0.011(3) 0.005(3)
C146 0.055(3) 0.041(3) 0.062(3) -0.001(3) 0.014(3) 0.005(3)
C147 0.058(3) 0.040(3) 0.065(3) -0.001(3) 0.013(3) 0.006(3)
C148 0.058(3) 0.042(3) 0.064(3) 0.000(3) 0.013(3) 0.001(3)
C149 0.056(3) 0.041(3) 0.061(3) 0.000(3) 0.013(3) 0.005(3)
C150 0.052(3) 0.041(3) 0.060(3) 0.000(3) 0.012(3) 0.006(3)
C151 0.053(3) 0.037(3) 0.059(3) -0.005(3) -0.014(3) 0.011(3)
C152 0.054(3) 0.040(2) 0.058(3) -0.004(2) -0.013(2) 0.010(2)
C153 0.057(3) 0.044(3) 0.060(3) -0.004(3) -0.012(3) 0.009(3)
C154 0.059(4) 0.042(3) 0.060(4) -0.001(3) -0.011(3) 0.013(3)
C155 0.058(4) 0.041(3) 0.060(4) -0.002(3) -0.012(3) 0.014(3)
C156 0.055(3) 0.038(3) 0.058(3) -0.004(3) -0.013(3) 0.011(3)
C157 0.0523(9) 0.0254(9) 0.0618(9) -0.0027(9) -0.0190(9) 0.0033(9)
C203 0.0523(9) 0.0254(9) 0.0618(9) -0.0027(9) -0.0190(9) 0.0033(9)
C202 0.0523(9) 0.0254(9) 0.0618(9) -0.0027(9) -0.0190(9) 0.0033(9)
C201 0.0523(9) 0.0254(9) 0.0618(9) -0.0027(9) -0.0190(9) 0.0033(9)
C200 0.0523(9) 0.0254(9) 0.0618(9) -0.0027(9) -0.0190(9) 0.0033(9)
C199 0.0523(9) 0.0254(9) 0.0618(9) -0.0027(9) -0.0190(9) 0.0033(9)
C158 0.0523(9) 0.0254(9) 0.0618(9) -0.0027(9) -0.0190(9) 0.0033(9)
C159 0.0523(9) 0.0254(9) 0.0618(9) -0.0027(9) -0.0190(9) 0.0033(9)
C160 0.0523(9) 0.0254(9) 0.0618(9) -0.0027(9) -0.0190(9) 0.0033(9)
C161 0.0523(9) 0.0254(9) 0.0618(9) -0.0027(9) -0.0190(9) 0.0033(9)
C162 0.0523(9) 0.0254(9) 0.0618(9) -0.0027(9) -0.0190(9) 0.0033(9)
Rh4 0.0395(5) 0.0269(4) 0.0406(5) 0.0002(4) -0.0002(4) 0.0027(3)
Cl4 0.072(3) 0.0322(18) 0.061(2) -0.0089(16) -0.009(2) -0.0008(17)
P13 0.041(2) 0.0201(15) 0.0377(19) 0.0019(13) -0.0001(15) 0.0070(13)
P14 0.045(2) 0.0239(16) 0.045(2) 0.0065(15) 0.0037(16) 0.0089(14)
P15 0.0383(19) 0.0268(17) 0.0357(18) -0.0023(14) 0.0033(15) 0.0026(14)
P16 0.0362(19) 0.0275(17) 0.052(2) 0.0046(15) 0.0010(16) 0.0083(14)
O10 0.044(5) 0.024(4) 0.038(5) 0.001(4) -0.002(4) 0.015(4)
O11 0.068(7) 0.023(5) 0.038(6) 0.000(4) 0.009(5) 0.010(4)
O12 0.050(6) 0.024(4) 0.038(5) -0.006(4) -0.002(4) 0.007(4)
C0AA 0.046(3) 0.039(3) 0.057(3) -0.003(3) 0.001(3) 0.004(3)
C1AA 0.049(3) 0.041(3) 0.057(3) -0.004(3) 0.003(3) 0.001(3)
C46 0.036(3) 0.033(3) 0.061(4) 0.015(3) 0.010(3) 0.006(3)
C47 0.039(3) 0.038(3) 0.061(3) 0.015(3) 0.009(3) 0.003(3)
C48 0.041(3) 0.039(3) 0.064(3) 0.015(3) 0.009(3) 0.005(3)
C49 0.042(3) 0.036(3) 0.067(3) 0.014(3) 0.008(3) 0.005(3)
C50 0.038(3) 0.029(3) 0.066(3) 0.015(3) 0.010(3) 0.005(3)
C51 0.041(3) 0.032(3) 0.042(3) -0.001(3) 0.000(3) 0.000(3)
C52 0.044(3) 0.034(3) 0.043(3) -0.001(2) 0.001(2) -0.003(2)
C53 0.046(3) 0.032(3) 0.044(3) 0.000(2) 0.004(3) -0.001(3)
C54 0.042(3) 0.029(3) 0.043(3) -0.001(3) 0.004(3) 0.000(3)
C55 0.039(3) 0.029(3) 0.039(3) 0.001(3) 0.002(3) 0.002(3)
C56 0.043(3) 0.033(3) 0.047(3) 0.006(3) 0.002(3) 0.013(3)
C57 0.044(3) 0.035(3) 0.048(3) 0.005(3) -0.002(3) 0.012(3)
C58 0.046(3) 0.036(3) 0.048(3) 0.005(3) -0.002(3) 0.013(3)
C59 0.045(3) 0.037(3) 0.052(3) 0.004(2) -0.001(3) 0.009(2)
C60 0.044(3) 0.035(3) 0.052(3) 0.002(3) 0.002(3) 0.007(3)
C167 0.055(3) 0.057(3) 0.069(4) 0.010(3) 0.002(3) 0.005(3)
C166 0.054(4) 0.058(4) 0.070(4) 0.011(3) 0.001(3) 0.004(3)
C165 0.050(3) 0.054(3) 0.069(4) 0.011(3) 0.004(3) 0.004(3)
C164 0.047(3) 0.049(3) 0.066(3) 0.010(3) 0.006(3) 0.007(3)
C163 0.046(3) 0.048(3) 0.067(3) 0.013(3) 0.005(3) 0.005(3)
C168 0.049(3) 0.051(3) 0.069(3) 0.014(3) 0.005(3) 0.005(3)
C170 0.043(3) 0.027(3) 0.072(4) 0.010(3) 0.009(3) 0.004(3)
C169 0.041(3) 0.025(3) 0.069(4) 0.012(3) 0.010(3) 0.006(3)
C174 0.047(3) 0.029(3) 0.073(4) 0.012(3) 0.007(3) 0.006(3)
C173 0.047(3) 0.027(3) 0.075(4) 0.011(3) 0.006(3) 0.005(3)
C172 0.048(3) 0.028(3) 0.073(4) 0.008(3) 0.006(3) 0.004(3)
C171 0.048(4) 0.026(3) 0.075(4) 0.007(3) 0.007(3) 0.005(3)
C176 0.050(3) 0.042(3) 0.049(3) -0.005(3) -0.004(3) -0.004(3)
C177 0.053(4) 0.046(3) 0.053(4) -0.008(3) -0.003(3) -0.006(3)
C178 0.052(3) 0.051(3) 0.053(3) -0.010(3) -0.005(3) -0.005(3)
C179 0.053(4) 0.048(3) 0.051(4) -0.006(3) -0.007(3) -0.007(3)
C180 0.049(3) 0.042(3) 0.048(3) -0.005(3) -0.006(3) -0.005(3)
C175 0.047(3) 0.039(3) 0.046(3) -0.005(3) -0.003(3) -0.003(3)
C181 0.052(2) 0.038(2) 0.051(2) 0.001(2) 0.007(2) -0.002(2)
C182 0.055(3) 0.039(2) 0.055(3) 0.000(2) 0.010(2) -0.001(2)
C183 0.058(3) 0.041(3) 0.053(3) 0.001(3) 0.011(3) -0.004(3)
C184 0.057(3) 0.041(3) 0.051(3) 0.001(3) 0.010(3) -0.006(3)
C185 0.052(3) 0.037(3) 0.048(3) -0.001(3) 0.007(3) -0.004(3)
C186 0.048(3) 0.033(3) 0.045(3) 0.001(2) 0.005(2) -0.003(2)
C187 0.047(3) 0.038(3) 0.050(3) 0.005(3) -0.005(3) 0.013(3)
C188 0.050(3) 0.041(3) 0.051(3) 0.004(3) -0.003(3) 0.013(3)
C189 0.050(3) 0.045(3) 0.053(3) 0.004(3) -0.005(3) 0.013(3)
C190 0.052(4) 0.048(3) 0.053(4) 0.004(3) -0.005(3) 0.017(3)
C191 0.052(3) 0.043(3) 0.054(3) 0.001(3) -0.008(3) 0.014(3)
C192 0.048(3) 0.041(3) 0.052(3) 0.003(3) -0.005(3) 0.015(3)
C193 0.046(3) 0.039(3) 0.055(3) -0.002(3) 0.001(3) 0.002(2)
C196 0.049(3) 0.045(3) 0.058(3) -0.006(2) 0.001(2) 0.000(2)
C197 0.046(3) 0.043(3) 0.056(3) -0.004(2) 0.000(3) 0.002(2)
C198 0.046(2) 0.040(2) 0.054(2) -0.002(2) 0.001(2) 0.005(2)

loop_
_atom_type_symbol
_atom_type_description
_atom_type_scat_dispersion_real
_atom_type_scat_dispersion_imag
_atom_type_scat_source
C C 0.0181 0.0091 'International Tables Vol C Tables 4.2.6.8 and 6.1.1.4'
H H 0.0000 0.0000 'International Tables Vol C Tables 4.2.6.8 and 6.1.1.4'
Cl Cl 0.3639 0.7018 'International Tables Vol C Tables 4.2.6.8 and 6.1.1.4'
O O 0.0492 0.0322 'International Tables Vol C Tables 4.2.6.8 and 6.1.1.4'
P P 0.2955 0.4335 'International Tables Vol C Tables 4.2.6.8 and 6.1.1.4'
Rh Rh 0.0927 3.6045 'International Tables Vol C Tables 4.2.6.8 and 6.1.1.4'

loop_
_geom_angle_atom_site_label_1
_geom_angle_atom_site_label_2
_geom_angle_atom_site_label_3
_geom_angle
_geom_angle_site_symmetry_1
_geom_angle_site_symmetry_3
_geom_angle_publ_flag
P1 Rh1 Cl1 178.46(16) . . ?
P1 Rh1 P2 81.39(14) . . ?
P1 Rh1 P3 81.47(15) . . ?
P1 Rh1 P4 81.62(15) . . ?
P2 Rh1 Cl1 98.75(15) . . ?
P2 Rh1 P3 118.22(14) . . ?
P3 Rh1 Cl1 99.77(14) . . ?
P4 Rh1 Cl1 96.93(16) . . ?
P4 Rh1 P2 113.75(14) . . ?
P4 Rh1 P3 121.57(16) . . ?
O1 P1 Rh1 117.6(4) . . ?
O1 P1 O2 102.2(6) . . ?
O2 P1 Rh1 117.9(4) . . ?
O3 P1 Rh1 118.6(4) . . ?
O3 P1 O1 97.9(5) . . ?
O3 P1 O2 99.2(6) . . ?
C1 P2 Rh1 108.3(5) . . ?
C1 P2 C5 101.2(7) . . ?
C5 P2 Rh1 150.6(5) . . ?
C11 P3 Rh1 150.1(5) . . ?
C15 P3 Rh1 108.4(5) . . ?
C15 P3 C11 101.4(7) . . ?
C6 P4 Rh1 149.5(7) . . ?
C6 P4 C10 101.2(8) . . ?
C10 P4 Rh1 107.4(5) . . ?
C1 O1 P1 117.1(9) . . ?
C10 O2 P1 115.1(10) . . ?
C15 O3 P1 115.3(8) . . ?
O1 C1 P2 115.6(10) . . ?
C2 C1 P2 127.4(12) . . ?
C2 C1 O1 117.0(13) . . ?
C1 C2 H2 118.6 . . ?
C1 C2 C3 122.8(14) . . ?
C3 C2 H2 118.6 . . ?
C2 C3 C4 121.6(14) . . ?
C2 C3 C9MA 121.5(12) . . ?
C4 C3 C9MA 116.8(13) . . ?
C3 C4 H4 116.5 . . ?
C3 C4 C5 127.1(15) . . ?
C5 C4 H4 116.5 . . ?
C4 C5 P2 119.7(11) . . ?
C4 C5 C61 121.2(13) . . ?
C61 C5 P2 119.0(10) . . ?
C7 C6 P4 123.8(13) . . ?
C7 C6 C73 117.6(13) . . ?
C73 C6 P4 118.7(12) . . ?
C6 C7 H7 116.3 . . ?
C6 C7 C8 127.4(14) . . ?
C8 C7 H7 116.3 . . ?
C7 C8 C67 121.1(13) . . ?
C9 C8 C7 117.6(15) . . ?
C9 C8 C67 121.3(14) . . ?
C9HA C8HA H8HA 120.0 . . ?
C9HA C8HA C8IA 120.0 . . ?
C8IA C8HA H8HA 120.0 . . ?
C8HA C9HA H9HA 120.0 . . ?
C6LA C9HA C8HA 120.0 . . ?
C6LA C9HA H9HA 120.0 . . ?
C9HA C6LA H6LA 120.0 . . ?
C9MA C6LA C9HA 120.0 . . ?
C9MA C6LA H6LA 120.0 . . ?
C6LA C9MA C3 120.9(8) . . ?
C6LA C9MA C0IA 120.0 . . ?
C0IA C9MA C3 119.1(8) . . ?
C9MA C0IA H0IA 120.0 . . ?
C8IA C0IA C9MA 120.0 . . ?
C8IA C0IA H0IA 120.0 . . ?
C8HA C8IA H8IA 120.0 . . ?
C0IA C8IA C8HA 120.0 . . ?
C0IA C8IA H8IA 120.0 . . ?
C8 C9 H9 117.0 . . ?
C10 C9 C8 125.9(16) . . ?
C10 C9 H9 117.0 . . ?
O2 C10 P4 116.7(11) . . ?
C9 C10 P4 123.9(11) . . ?
C9 C10 O2 119.5(14) . . ?
C12 C11 P3 119.1(12) . . ?
C12 C11 C79 121.3(14) . . ?
C79 C11 P3 119.6(10) . . ?
C11 C12 H12 115.4 . . ?
C11 C12 C13 129.1(15) . . ?
C13 C12 H12 115.4 . . ?
C12 C13 C85 120.4(13) . . ?
C14 C13 C12 119.6(13) . . ?
C14 C13 C85 119.9(13) . . ?
C13 C14 H14 119.2 . . ?
C15 C14 C13 121.5(15) . . ?
C15 C14 H14 119.2 . . ?
O3 C15 P3 116.2(9) . . ?
C14 C15 P3 129.2(12) . . ?
C14 C15 O3 114.6(13) . . ?
C65 C66 H66 120.0 . . ?
C65 C66 C61 120.0 . . ?
C61 C66 H66 120.0 . . ?
C66 C65 H65 120.0 . . ?
C64 C65 C66 120.0 . . ?
C64 C65 H65 120.0 . . ?
C65 C64 H64 120.0 . . ?
C65 C64 C63 120.0 . . ?
C63 C64 H64 120.0 . . ?
C64 C63 H63 120.0 . . ?
C62 C63 C64 120.0 . . ?
C62 C63 H63 120.0 . . ?
C63 C62 H62 120.0 . . ?
C63 C62 C61 120.0 . . ?
C61 C62 H62 120.0 . . ?
C66 C61 C5 120.4(8) . . ?
C62 C61 C5 119.3(8) . . ?
C62 C61 C66 120.0 . . ?
C72 C67 C8 120.8(9) . . ?
C72 C67 C68 120.0 . . ?
C68 C67 C8 119.0(9) . . ?
C67 C72 H72 120.0 . . ?
C67 C72 C71 120.0 . . ?
C71 C72 H72 120.0 . . ?
C72 C71 H71 120.0 . . ?
C70 C71 C72 120.0 . . ?
C70 C71 H71 120.0 . . ?
C71 C70 H70 120.0 . . ?
C69 C70 C71 120.0 . . ?
C69 C70 H70 120.0 . . ?
C70 C69 H69 120.0 . . ?
C70 C69 C68 120.0 . . ?
C68 C69 H69 120.0 . . ?
C67 C68 H68 120.0 . . ?
C69 C68 C67 120.0 . . ?
C69 C68 H68 120.0 . . ?
C75 C76 H76 120.0 . . ?
C75 C76 C77 120.0 . . ?
C77 C76 H76 120.0 . . ?
C76 C75 H75 120.0 . . ?
C76 C75 C74 120.0 . . ?
C74 C75 H75 120.0 . . ?
C75 C74 H74 120.0 . . ?
C73 C74 C75 120.0 . . ?
C73 C74 H74 120.0 . . ?
C74 C73 C6 117.8(9) . . ?
C74 C73 C78 120.0 . . ?
C78 C73 C6 122.2(9) . . ?
C73 C78 H78 120.0 . . ?
C73 C78 C77 120.0 . . ?
C77 C78 H78 120.0 . . ?
C76 C77 H77 120.0 . . ?
C78 C77 C76 120.0 . . ?
C78 C77 H77 120.0 . . ?
C80 C79 C11 120.0(12) . . ?
C80 C79 C84 117.8(13) . . ?
C84 C79 C11 122.2(13) . . ?
C79 C80 H80 119.2 . . ?
C81 C80 C79 121.5(12) . . ?
C81 C80 H80 119.2 . . ?
C80 C81 H81 119.6 . . ?
C80 C81 C82 120.9(13) . . ?
C82 C81 H81 119.6 . . ?
C81 C82 H82 120.6 . . ?
C81 C82 C83 118.9(13) . . ?
C83 C82 H82 120.6 . . ?
C82 C83 H83 119.9 . . ?
C84 C83 C82 120.1(13) . . ?
C84 C83 H83 119.9 . . ?
C79 C84 H84 119.6 . . ?
C83 C84 C79 120.8(13) . . ?
C83 C84 H84 119.6 . . ?
C87 C86 H86 120.0 . . ?
C87 C86 C85 120.0 . . ?
C85 C86 H86 120.0 . . ?
C86 C87 H87 120.0 . . ?
C86 C87 C88 120.0 . . ?
C88 C87 H87 120.0 . . ?
C87 C88 H88 120.0 . . ?
C89 C88 C87 120.0 . . ?
C89 C88 H88 120.0 . . ?
C88 C89 H89 120.0 . . ?
C88 C89 C90 120.0 . . ?
C90 C89 H89 120.0 . . ?
C89 C90 H90 120.0 . . ?
C89 C90 C85 120.0 . . ?
C85 C90 H90 120.0 . . ?
C86 C85 C13 120.8(8) . . ?
C90 C85 C13 119.2(8) . . ?
C90 C85 C86 120.0 . . ?
P5 Rh2 Cl2 178.47(17) . . ?
P5 Rh2 P6 81.33(14) . . ?
P5 Rh2 P7 81.59(15) . . ?
P5 Rh2 P8 81.69(14) . . ?
P6 Rh2 Cl2 98.30(16) . . ?
P6 Rh2 P7 118.59(14) . . ?
P7 Rh2 Cl2 99.87(16) . . ?
P8 Rh2 Cl2 97.12(15) . . ?
P8 Rh2 P6 112.74(14) . . ?
P8 Rh2 P7 122.27(15) . . ?
O4 P5 Rh2 116.9(4) . . ?
O4 P5 O5 99.8(5) . . ?
O4 P5 O6 102.7(6) . . ?
O5 P5 Rh2 118.3(4) . . ?
O5 P5 O6 98.8(6) . . ?
O6 P5 Rh2 117.1(4) . . ?
C16 P6 Rh2 150.2(5) . . ?
C20 P6 Rh2 108.1(6) . . ?
C20 P6 C16 101.7(7) . . ?
C21 P7 Rh2 109.3(5) . . ?
C21 P7 C25 102.4(7) . . ?
C25 P7 Rh2 148.2(4) . . ?
C26 P8 Rh2 106.9(5) . . ?
C30 P8 Rh2 149.0(5) . . ?
C30 P8 C26 102.0(7) . . ?
C20 O4 P5 118.1(9) . . ?
C21 O5 P5 115.7(9) . . ?
C26 O6 P5 115.2(9) . . ?
C17 C16 P6 119.0(12) . . ?
C17 C16 C91 121.0(14) . . ?
C91 C16 P6 119.9(11) . . ?
C16 C17 H17 116.0 . . ?
C16 C17 C18 127.9(15) . . ?
C18 C17 H17 116.0 . . ?
C17 C18 C97 117.1(14) . . ?
C19 C18 C17 121.4(14) . . ?
C19 C18 C97 121.4(14) . . ?
C18 C19 H19 119.1 . . ?
C20 C19 C18 121.8(14) . . ?
C20 C19 H19 119.1 . . ?
O4 C20 P6 115.5(10) . . ?
C19 C20 P6 127.8(12) . . ?
C19 C20 O4 116.7(13) . . ?
O5 C21 P7 114.9(10) . . ?
C22 C21 P7 130.4(14) . . ?
C22 C21 O5 114.7(14) . . ?
C21 C22 H22 119.3 . . ?
C21 C22 C23 121.5(17) . . ?
C23 C22 H22 119.3 . . ?
C22 C23 C24 119.0(16) . . ?
C22 C23 C103 120.5(15) . . ?
C24 C23 C103 120.4(15) . . ?
C23 C24 H24 113.5 . . ?
C23 C24 C25 133.1(16) . . ?
C25 C24 H24 113.5 . . ?
C24 C25 P7 113.6(9) . . ?
C24 C25 C1HA 125.6(14) . . ?
C24 C25 C109 134(2) . . ?
C1HA C25 P7 120.8(11) . . ?
C109 C25 P7 108.6(18) . . ?
O6 C26 P8 117.8(10) . . ?
O6 C26 C27 117.1(12) . . ?
C27 C26 P8 125.0(10) . . ?
C26 C27 H27 118.2 . . ?
C28 C27 C26 123.6(13) . . ?
C28 C27 H27 118.2 . . ?
C27 C28 C29 119.3(13) . . ?
C27 C28 C121 120.5(13) . . ?
C29 C28 C121 120.3(13) . . ?
C28 C29 H29 116.7 . . ?
C30 C29 C28 126.6(13) . . ?
C30 C29 H29 116.7 . . ?
C29 C30 P8 123.4(11) . . ?
C29 C30 C115 117.2(12) . . ?
C115 C30 P8 119.3(10) . . ?
C92 C91 C16 120.0(12) . . ?
C96 C91 C16 121.2(12) . . ?
C96 C91 C92 118.2(11) . . ?
C91 C92 H92 119.4 . . ?
C91 C92 C93 121.2(11) . . ?
C93 C92 H92 119.4 . . ?
C92 C93 H93 120.4 . . ?
C94 C93 C92 119.3(12) . . ?
C94 C93 H93 120.4 . . ?
C93 C94 H94 120.4 . . ?
C95 C94 C93 119.2(12) . . ?
C95 C94 H94 120.4 . . ?
C94 C95 H95 119.4 . . ?
C96 C95 C94 121.2(12) . . ?
C96 C95 H95 119.4 . . ?
C91 C96 H96 119.6 . . ?
C95 C96 C91 120.8(12) . . ?
C95 C96 H96 119.6 . . ?
C98 C97 C18 120.7(12) . . ?
C102 C97 C18 120.5(13) . . ?
C102 C97 C98 118.9(13) . . ?
C97 C98 H98 119.0 . . ?
C99 C98 C97 121.9(12) . . ?
C99 C98 H98 119.0 . . ?
C98 C99 H99 120.1 . . ?
C100 C99 C98 119.9(13) . . ?
C100 C99 H99 120.1 . . ?
C99 C100 H100 120.1 . . ?
C99 C100 C101 119.9(13) . . ?
C101 C100 H100 120.1 . . ?
C100 C101 H101 120.6 . . ?
C102 C101 C100 118.8(12) . . ?
C102 C101 H101 120.6 . . ?
C97 C102 C101 120.5(13) . . ?
C97 C102 H102 119.7 . . ?
C101 C102 H102 119.7 . . ?
C103 C104 H104 120.0 . . ?
C103 C104 C105 120.0 . . ?
C105 C104 H104 120.0 . . ?
C104 C103 C23 121.6(9) . . ?
C104 C103 C108 120.0 . . ?
C108 C103 C23 118.4(9) . . ?
C103 C108 H108 120.0 . . ?
C103 C108 C107 120.0 . . ?
C107 C108 H108 120.0 . . ?
C108 C107 H107 120.0 . . ?
C108 C107 C106 120.0 . . ?
C106 C107 H107 120.0 . . ?
C107 C106 H106 120.0 . . ?
C105 C106 C107 120.0 . . ?
C105 C106 H106 120.0 . . ?
C104 C105 H105 120.0 . . ?
C106 C105 C104 120.0 . . ?
C106 C105 H105 120.0 . . ?
C119 C120 H120 120.0 . . ?
C119 C120 C115 120.0 . . ?
C115 C120 H120 120.0 . . ?
C120 C119 H119 120.0 . . ?
C118 C119 C120 120.0 . . ?
C118 C119 H119 120.0 . . ?
C119 C118 H118 120.0 . . ?
C119 C118 C117 120.0 . . ?
C117 C118 H118 120.0 . . ?
C118 C117 H117 120.0 . . ?
C116 C117 C118 120.0 . . ?
C116 C117 H117 120.0 . . ?
C117 C116 H116 120.0 . . ?
C117 C116 C115 120.0 . . ?
C115 C116 H116 120.0 . . ?
C120 C115 C30 121.1(7) . . ?
C116 C115 C30 118.9(7) . . ?
C116 C115 C120 120.0 . . ?
C122 C121 C28 120.3(12) . . ?
C126 C121 C28 122.6(12) . . ?
C126 C121 C122 117.1(12) . . ?
C121 C122 H122 119.5 . . ?
C121 C122 C123 121.0(12) . . ?
C123 C122 H122 119.5 . . ?
C122 C123 H123 120.6 . . ?
C124 C123 C122 118.9(12) . . ?
C124 C123 H123 120.6 . . ?
C123 C124 H124 120.0 . . ?
C125 C124 C123 120.0(12) . . ?
C125 C124 H124 120.0 . . ?
C124 C125 H125 119.6 . . ?
C126 C125 C124 120.8(12) . . ?
C126 C125 H125 119.6 . . ?
C121 C126 H126 118.9 . . ?
C125 C126 C121 122.2(12) . . ?
C125 C126 H126 118.9 . . ?
C9KA C7JA H7JA 120.0 . . ?
C9KA C7JA C4AA 120.0 . . ?
C4AA C7JA H7JA 120.0 . . ?
C7JA C9KA H9KA 120.0 . . ?
C1HA C9KA C7JA 120.0 . . ?
C1HA C9KA H9KA 120.0 . . ?
C9KA C1HA C25 122.3(11) . . ?
C9KA C1HA C5KA 120.0 . . ?
C5KA C1HA C25 117.7(11) . . ?
C1HA C5KA H5KA 120.0 . . ?
C8KA C5KA C1HA 120.0 . . ?
C8KA C5KA H5KA 120.0 . . ?
C5KA C8KA H8KA 120.0 . . ?
C4AA C8KA C5KA 120.0 . . ?
C4AA C8KA H8KA 120.0 . . ?
C7JA C4AA H4AA 120.0 . . ?
C8KA C4AA C7JA 120.0 . . ?
C8KA C4AA H4AA 120.0 . . ?
C113 C114 H114 120.0 . . ?
C113 C114 C109 120.0 . . ?
C109 C114 H114 120.0 . . ?
C114 C113 H113 120.0 . . ?
C114 C113 C112 120.0 . . ?
C112 C113 H113 120.0 . . ?
C113 C112 H112 120.0 . . ?
C113 C112 C111 120.0 . . ?
C111 C112 H112 120.0 . . ?
C112 C111 H111 120.0 . . ?
C110 C111 C112 120.0 . . ?
C110 C111 H111 120.0 . . ?
C111 C110 H110 120.0 . . ?
C111 C110 C109 120.0 . . ?
C109 C110 H110 120.0 . . ?
C114 C109 C25 109(2) . . ?
C110 C109 C25 127(3) . . ?
C110 C109 C114 120.0 . . ?
P9 Rh3 Cl3 177.95(16) . . ?
P9 Rh3 P10 81.94(14) . . ?
P9 Rh3 P11 81.17(15) . . ?
P9 Rh3 P12 80.61(15) . . ?
P10 Rh3 Cl3 100.10(16) . . ?
P10 Rh3 P12 117.70(16) . . ?
P11 Rh3 Cl3 97.84(18) . . ?
P11 Rh3 P10 114.01(15) . . ?
P11 Rh3 P12 121.41(15) . . ?
P12 Rh3 Cl3 98.47(19) . . ?
O7 P9 Rh3 116.4(4) . . ?
O7 P9 O9 101.7(6) . . ?
O8 P9 Rh3 116.1(4) . . ?
O8 P9 O7 101.9(5) . . ?
O8 P9 O9 101.5(5) . . ?
O9 P9 Rh3 116.8(4) . . ?
C31 P10 Rh3 151.3(6) . . ?
C31 P10 C35 101.3(7) . . ?
C35 P10 Rh3 107.4(6) . . ?
C36 P11 Rh3 109.9(5) . . ?
C36 P11 C40 99.8(7) . . ?
C40 P11 Rh3 147.5(6) . . ?
C41 P12 Rh3 106.9(5) . . ?
C45 P12 Rh3 152.8(6) . . ?
C45 P12 C41 100.1(7) . . ?
C35 O7 P9 117.3(9) . . ?
C36 O8 P9 118.4(9) . . ?
C41 O9 P9 118.5(10) . . ?
C32 C31 P10 122.8(13) . . ?
C32 C31 C133 117.8(14) . . ?
C133 C31 P10 119.4(10) . . ?
C31 C32 H32 116.7 . . ?
C33 C32 C31 126.7(16) . . ?
C33 C32 H32 116.7 . . ?
C32 C33 C34 121.8(14) . . ?
C32 C33 C132 120.9(14) . . ?
C34 C33 C132 117.2(13) . . ?
C33 C34 H34A 107.4 . . ?
C33 C34 H34B 107.4 . . ?
H34A C34 H34B 106.9 . . ?
C35 C34 C33 119.7(14) . . ?
C35 C34 H34A 107.4 . . ?
C35 C34 H34B 107.4 . . ?
O7 C35 P10 116.9(11) . . ?
C34 C35 P10 127.5(12) . . ?
C34 C35 O7 115.6(13) . . ?
O8 C36 P11 113.2(10) . . ?
C37 C36 P11 129.7(13) . . ?
C37 C36 O8 117.0(14) . . ?
C36 C37 H37 119.4 . . ?
C36 C37 C38 121.3(16) . . ?
C38 C37 H37 119.4 . . ?
C37 C38 C139 120.6(14) . . ?
C39 C38 C37 120.1(15) . . ?
C39 C38 C139 119.0(14) . . ?
C38 C39 H39 115.0 . . ?
C38 C39 C40 130.1(16) . . ?
C40 C39 H39 115.0 . . ?
C39 C40 P11 118.6(12) . . ?
C39 C40 C145 124.6(14) . . ?
C145 C40 P11 116.8(12) . . ?
O9 C41 P12 116.6(12) . . ?
O9 C41 C42 117.0(13) . . ?
C42 C41 P12 126.3(11) . . ?
C41 C42 H42 119.3 . . ?
C41 C42 C43 121.5(15) . . ?
C43 C42 H42 119.3 . . ?
C42 C43 C151 116.7(14) . . ?
C44 C43 C42 123.1(16) . . ?
C44 C43 C151 120.2(13) . . ?
C43 C44 H44 117.4 . . ?
C43 C44 C45 125.2(14) . . ?
C45 C44 H44 117.4 . . ?
C44 C45 P12 123.8(10) . . ?
C44 C45 C157 119.7(12) . . ?
C157 C45 P12 116.5(11) . . ?
C128 C127 H127 119.1 . . ?
C128 C127 C132 121.8(13) . . ?
C132 C127 H127 119.1 . . ?
C127 C128 H128 119.6 . . ?
C129 C128 C127 120.8(13) . . ?
C129 C128 H128 119.6 . . ?
C128 C129 H129 120.4 . . ?
C128 C129 C130 119.2(13) . . ?
C130 C129 H129 120.4 . . ?
C129 C130 H130 119.5 . . ?
C129 C130 C131 121.0(13) . . ?
C131 C130 H130 119.5 . . ?
C130 C131 H131 120.6 . . ?
C132 C131 C130 118.8(12) . . ?
C132 C131 H131 120.6 . . ?
C127 C132 C33 123.0(13) . . ?
C127 C132 C131 118.4(12) . . ?
C131 C132 C33 118.3(13) . . ?
C138 C137 H137 120.0 . . ?
C138 C137 C136 120.0 . . ?
C136 C137 H137 120.0 . . ?
C137 C138 H138 120.0 . . ?
C137 C138 C133 120.0 . . ?
C133 C138 H138 120.0 . . ?
C138 C133 C31 120.1(9) . . ?
C134 C133 C31 119.9(9) . . ?
C134 C133 C138 120.0 . . ?
C133 C134 H134 120.0 . . ?
C133 C134 C135 120.0 . . ?
C135 C134 H134 120.0 . . ?
C134 C135 H135 120.0 . . ?
C134 C135 C136 120.0 . . ?
C136 C135 H135 120.0 . . ?
C137 C136 H136 120.0 . . ?
C135 C136 C137 120.0 . . ?
C135 C136 H136 120.0 . . ?
C144 C143 H143 120.0 . . ?
C144 C143 C142 120.0 . . ?
C142 C143 H143 120.0 . . ?
C143 C144 H144 120.0 . . ?
C143 C144 C139 120.0 . . ?
C139 C144 H144 120.0 . . ?
C144 C139 C38 119.5(9) . . ?
C140 C139 C38 120.5(9) . . ?
C140 C139 C144 120.0 . . ?
C139 C140 H140 120.0 . . ?
C139 C140 C141 120.0 . . ?
C141 C140 H140 120.0 . . ?
C140 C141 H141 120.0 . . ?
C140 C141 C142 120.0 . . ?
C142 C141 H141 120.0 . . ?
C143 C142 H142 120.0 . . ?
C141 C142 C143 120.0 . . ?
C141 C142 H142 120.0 . . ?
C146 C145 C40 122.5(13) . . ?
C146 C145 C150 117.6(12) . . ?
C150 C145 C40 119.8(12) . . ?
C145 C146 H146 119.6 . . ?
C147 C146 C145 120.7(13) . . ?
C147 C146 H146 119.6 . . ?
C146 C147 H147 119.5 . . ?
C148 C147 C146 120.9(13) . . ?
C148 C147 H147 119.5 . . ?
C147 C148 H148 119.9 . . ?
C147 C148 C149 120.1(13) . . ?
C149 C148 H148 119.9 . . ?
C148 C149 H149 120.3 . . ?
C148 C149 C150 119.5(13) . . ?
C150 C149 H149 120.3 . . ?
C145 C150 H150 119.6 . . ?
C149 C150 C145 120.9(12) . . ?
C149 C150 H150 119.6 . . ?
C152 C151 C43 118.6(13) . . ?
C152 C151 C156 119.1(14) . . ?
C156 C151 C43 122.3(13) . . ?
C151 C152 H152 119.8 . . ?
C153 C152 C151 120.3(13) . . ?
C153 C152 H152 119.8 . . ?
C152 C153 H153 119.6 . . ?
C152 C153 C154 120.8(14) . . ?
C154 C153 H153 119.6 . . ?
C153 C154 H154 120.3 . . ?
C155 C154 C153 119.3(15) . . ?
C155 C154 H154 120.3 . . ?
C154 C155 H155 119.5 . . ?
C154 C155 C156 121.1(13) . . ?
C156 C155 H155 119.5 . . ?
C151 C156 C155 119.3(13) . . ?
C151 C156 H156 120.3 . . ?
C155 C156 H156 120.3 . . ?
C203 C157 C45 122.0(9) . . ?
C203 C157 C199 120.0 . . ?
C199 C157 C45 118.0(9) . . ?
C158 C157 C45 121(2) . . ?
C158 C157 C162 124(3) . . ?
C162 C157 C45 105(2) . . ?
C157 C203 H203 120.0 . . ?
C202 C203 C157 120.0 . . ?
C202 C203 H203 120.0 . . ?
C203 C202 H202 120.0 . . ?
C203 C202 C201 120.0 . . ?
C201 C202 H202 120.0 . . ?
C202 C201 H201 120.0 . . ?
C200 C201 C202 120.0 . . ?
C200 C201 H201 120.0 . . ?
C201 C200 H200 120.0 . . ?
C201 C200 C199 120.0 . . ?
C199 C200 H200 120.0 . . ?
C157 C199 H199 120.0 . . ?
C200 C199 C157 120.0 . . ?
C200 C199 H199 120.0 . . ?
C157 C158 H158 121.2 . . ?
C157 C158 C159 118(4) . . ?
C159 C158 H158 121.2 . . ?
C158 C159 H159 118.7 . . ?
C158 C159 C160 123(4) . . ?
C160 C159 H159 118.7 . . ?
C159 C160 H160 121.9 . . ?
C161 C160 C159 116(4) . . ?
C161 C160 H160 121.9 . . ?
C160 C161 H161 120.4 . . ?
C160 C161 C162 119(4) . . ?
C162 C161 H161 120.4 . . ?
C157 C162 H162 122.2 . . ?
C161 C162 C157 116(4) . . ?
C161 C162 H162 122.2 . . ?
P13 Rh4 Cl4 178.14(17) . . ?
P13 Rh4 P14 80.86(14) . . ?
P13 Rh4 P15 81.79(14) . . ?
P13 Rh4 P16 81.53(16) . . ?
P14 Rh4 Cl4 99.11(15) . . ?
P15 Rh4 Cl4 99.82(16) . . ?
P15 Rh4 P14 117.87(15) . . ?
P16 Rh4 Cl4 96.93(17) . . ?
P16 Rh4 P14 120.79(15) . . ?
P16 Rh4 P15 114.72(14) . . ?
O10 P13 Rh4 117.5(4) . . ?
O11 P13 Rh4 116.8(4) . . ?
O11 P13 O10 102.7(6) . . ?
O12 P13 Rh4 116.4(4) . . ?
O12 P13 O10 100.2(5) . . ?
O12 P13 O11 100.4(5) . . ?
C46 P14 Rh4 105.9(5) . . ?
C50 P14 Rh4 152.7(6) . . ?
C50 P14 C46 101.2(7) . . ?
C51 P15 Rh4 151.6(5) . . ?
C51 P15 C55 101.3(7) . . ?
C55 P15 Rh4 106.9(5) . . ?
C56 P16 Rh4 109.7(6) . . ?
C56 P16 C60 100.4(7) . . ?
C60 P16 Rh4 147.0(6) . . ?
C46 O10 P13 116.6(10) . . ?
C55 O11 P13 117.3(10) . . ?
C56 O12 P13 116.9(9) . . ?
C1AA C0AA H0AA 119.7 . . ?
C1AA C0AA C193 120.5(13) . . ?
C193 C0AA H0AA 119.7 . . ?
C0AA C1AA H1AA 119.2 . . ?
C196 C1AA C0AA 121.6(13) . . ?
C196 C1AA H1AA 119.2 . . ?
O10 C46 P14 118.5(11) . . ?
O10 C46 C47 116.2(14) . . ?
C47 C46 P14 125.3(11) . . ?
C46 C47 H47 119.4 . . ?
C48 C47 C46 121.2(16) . . ?
C48 C47 H47 119.4 . . ?
C47 C48 C163 113.6(14) . . ?
C49 C48 C47 122.1(16) . . ?
C49 C48 C163 124.4(13) . . ?
C48 C49 H49 116.5 . . ?
C48 C49 C50 127.1(14) . . ?
C50 C49 H49 116.5 . . ?
C49 C50 P14 123.1(12) . . ?
C49 C50 C169 118.5(12) . . ?
C169 C50 P14 118.4(10) . . ?
C52 C51 P15 122.4(12) . . ?
C52 C51 C175 119.0(13) . . ?
C175 C51 P15 118.6(10) . . ?
C51 C52 H52 115.8 . . ?
C51 C52 C53 128.4(15) . . ?
C53 C52 H52 115.8 . . ?
C52 C53 C54 119.8(14) . . ?
C52 C53 C186 120.1(15) . . ?
C54 C53 C186 120.1(14) . . ?
C53 C54 H54A 107.0 . . ?
C53 C54 H54B 107.0 . . ?
H54A C54 H54B 106.8 . . ?
C55 C54 C53 121.2(14) . . ?
C55 C54 H54A 107.0 . . ?
C55 C54 H54B 107.0 . . ?
O11 C55 P15 117.0(11) . . ?
C54 C55 P15 126.6(12) . . ?
C54 C55 O11 116.4(13) . . ?
O12 C56 P16 114.3(9) . . ?
C57 C56 P16 132.0(13) . . ?
C57 C56 O12 113.7(13) . . ?
C56 C57 H57 121.6 . . ?
C56 C57 C58 116.8(15) . . ?
C58 C57 H57 121.6 . . ?
C57 C58 C187 118.2(13) . . ?
C59 C58 C57 123.0(14) . . ?
C59 C58 C187 118.6(14) . . ?
C58 C59 H59 116.1 . . ?
C58 C59 C60 127.8(15) . . ?
C60 C59 H59 116.1 . . ?
C59 C60 P16 119.5(12) . . ?
C59 C60 C193 120.9(14) . . ?
C193 C60 P16 119.6(11) . . ?
C166 C167 H167 120.0 . . ?
C166 C167 C168 120.0 . . ?
C168 C167 H167 120.0 . . ?
C167 C166 H166 120.0 . . ?
C167 C166 C165 120.0 . . ?
C165 C166 H166 120.0 . . ?
C166 C165 H165 120.0 . . ?
C164 C165 C166 120.0 . . ?
C164 C165 H165 120.0 . . ?
C165 C164 H164 120.0 . . ?
C165 C164 C163 120.0 . . ?
C163 C164 H164 120.0 . . ?
C164 C163 C48 117.6(9) . . ?
C164 C163 C168 120.0 . . ?
C168 C163 C48 122.4(9) . . ?
C167 C168 H168 120.0 . . ?
C163 C168 C167 120.0 . . ?
C163 C168 H168 120.0 . . ?
C169 C170 H170 120.0 . . ?
C169 C170 C171 120.0 . . ?
C171 C170 H170 120.0 . . ?
C170 C169 C50 121.2(8) . . ?
C170 C169 C174 120.0 . . ?
C174 C169 C50 118.8(8) . . ?
C169 C174 H174 120.0 . . ?
C169 C174 C173 120.0 . . ?
C173 C174 H174 120.0 . . ?
C174 C173 H173 120.0 . . ?
C172 C173 C174 120.0 . . ?
C172 C173 H173 120.0 . . ?
C173 C172 H172 120.0 . . ?
C173 C172 C171 120.0 . . ?
C171 C172 H172 120.0 . . ?
C170 C171 H171 120.0 . . ?
C172 C171 C170 120.0 . . ?
C172 C171 H171 120.0 . . ?
C177 C176 H176 120.0 . . ?
C177 C176 C175 120.0 . . ?
C175 C176 H176 120.0 . . ?
C176 C177 H177 120.0 . . ?
C176 C177 C178 120.0 . . ?
C178 C177 H177 120.0 . . ?
C177 C178 H178 120.0 . . ?
C179 C178 C177 120.0 . . ?
C179 C178 H178 120.0 . . ?
C178 C179 H179 120.0 . . ?
C180 C179 C178 120.0 . . ?
C180 C179 H179 120.0 . . ?
C179 C180 H180 120.0 . . ?
C179 C180 C175 120.0 . . ?
C175 C180 H180 120.0 . . ?
C176 C175 C51 120.8(8) . . ?
C180 C175 C51 119.2(8) . . ?
C180 C175 C176 120.0 . . ?
C182 C181 H181 119.6 . . ?
C182 C181 C186 120.7(14) . . ?
C186 C181 H181 119.6 . . ?
C181 C182 H182 118.9 . . ?
C181 C182 C183 122.1(14) . . ?
C183 C182 H182 118.9 . . ?
C182 C183 H183 121.3 . . ?
C184 C183 C182 117.4(13) . . ?
C184 C183 H183 121.3 . . ?
C183 C184 H184 118.6 . . ?
C183 C184 C185 122.8(14) . . ?
C185 C184 H184 118.6 . . ?
C184 C185 H185 120.6 . . ?
C186 C185 C184 118.8(13) . . ?
C186 C185 H185 120.6 . . ?
C181 C186 C53 121.3(13) . . ?
C185 C186 C53 120.5(13) . . ?
C185 C186 C181 118.1(12) . . ?
C188 C187 C58 121.2(13) . . ?
C192 C187 C58 122.0(14) . . ?
C192 C187 C188 116.8(13) . . ?
C187 C188 H188 118.7 . . ?
C189 C188 C187 122.6(13) . . ?
C189 C188 H188 118.7 . . ?
C188 C189 H189 118.8 . . ?
C188 C189 C190 122.4(15) . . ?
C190 C189 H189 118.8 . . ?
C189 C190 H190 122.0 . . ?
C189 C190 C191 116.0(14) . . ?
C191 C190 H190 122.0 . . ?
C190 C191 H191 119.1 . . ?
C190 C191 C192 121.8(13) . . ?
C192 C191 H191 119.1 . . ?
C187 C192 C191 120.4(14) . . ?
C187 C192 H192 119.8 . . ?
C191 C192 H192 119.8 . . ?
C0AA C193 C60 121.7(13) . . ?
C198 C193 C0AA 118.1(12) . . ?
C198 C193 C60 120.2(12) . . ?
C1AA C196 H196 120.7 . . ?
C1AA C196 C197 118.6(13) . . ?
C197 C196 H196 120.7 . . ?
C196 C197 H197 120.2 . . ?
C198 C197 C196 119.6(13) . . ?
C198 C197 H197 120.2 . . ?
C193 C198 H198 119.3 . . ?
C197 C198 C193 121.3(12) . . ?
C197 C198 H198 119.3 . . ?

loop_
_geom_bond_atom_site_label_1
_geom_bond_atom_site_label_2
_geom_bond_distance
_geom_bond_site_symmetry_2
_geom_bond_publ_flag
Rh1 Cl1 2.381(4) . ?
Rh1 P1 2.131(4) . ?
Rh1 P2 2.319(4) . ?
Rh1 P3 2.326(4) . ?
Rh1 P4 2.297(4) . ?
P1 O1 1.607(10) . ?
P1 O2 1.626(11) . ?
P1 O3 1.587(10) . ?
P2 C1 1.732(15) . ?
P2 C5 1.766(16) . ?
P3 C11 1.761(15) . ?
P3 C15 1.697(15) . ?
P4 C6 1.709(16) . ?
P4 C10 1.766(17) . ?
O1 C1 1.422(17) . ?
O2 C10 1.393(16) . ?
O3 C15 1.483(18) . ?
C1 C2 1.350(19) . ?
C2 H2 0.9500 . ?
C2 C3 1.38(2) . ?
C3 C4 1.40(2) . ?
C3 C9MA 1.507(16) . ?
C4 H4 0.9500 . ?
C4 C5 1.41(2) . ?
C5 C61 1.456(16) . ?
C6 C7 1.37(2) . ?
C6 C73 1.466(18) . ?
C7 H7 0.9500 . ?
C7 C8 1.43(2) . ?
C8 C9 1.394(19) . ?
C8 C67 1.500(18) . ?
C8HA H8HA 0.9500 . ?
C8HA C9HA 1.3900 . ?
C8HA C8IA 1.3900 . ?
C9HA H9HA 0.9500 . ?
C9HA C6LA 1.3900 . ?
C6LA H6LA 0.9500 . ?
C6LA C9MA 1.3900 . ?
C9MA C0IA 1.3900 . ?
C0IA H0IA 0.9500 . ?
C0IA C8IA 1.3900 . ?
C8IA H8IA 0.9500 . ?
C9 H9 0.9500 . ?
C9 C10 1.38(2) . ?
C11 C12 1.380(19) . ?
C11 C79 1.464(19) . ?
C12 H12 0.9500 . ?
C12 C13 1.42(2) . ?
C13 C14 1.39(2) . ?
C13 C85 1.495(15) . ?
C14 H14 0.9500 . ?
C14 C15 1.361(19) . ?
C66 H66 0.9500 . ?
C66 C65 1.3900 . ?
C66 C61 1.3900 . ?
C65 H65 0.9500 . ?
C65 C64 1.3900 . ?
C64 H64 0.9500 . ?
C64 C63 1.3900 . ?
C63 H63 0.9500 . ?
C63 C62 1.3900 . ?
C62 H62 0.9500 . ?
C62 C61 1.3900 . ?
C67 C72 1.3900 . ?
C67 C68 1.3900 . ?
C72 H72 0.9500 . ?
C72 C71 1.3900 . ?
C71 H71 0.9500 . ?
C71 C70 1.3900 . ?
C70 H70 0.9500 . ?
C70 C69 1.3900 . ?
C69 H69 0.9500 . ?
C69 C68 1.3900 . ?
C68 H68 0.9500 . ?
C76 H76 0.9500 . ?
C76 C75 1.3900 . ?
C76 C77 1.3900 . ?
C75 H75 0.9500 . ?
C75 C74 1.3900 . ?
C74 H74 0.9500 . ?
C74 C73 1.3900 . ?
C73 C78 1.3900 . ?
C78 H78 0.9500 . ?
C78 C77 1.3900 . ?
C77 H77 0.9500 . ?
C79 C80 1.391(18) . ?
C79 C84 1.394(17) . ?
C80 H80 0.9500 . ?
C80 C81 1.371(18) . ?
C81 H81 0.9500 . ?
C81 C82 1.374(18) . ?
C82 H82 0.9500 . ?
C82 C83 1.400(19) . ?
C83 H83 0.9500 . ?
C83 C84 1.386(19) . ?
C84 H84 0.9500 . ?
C86 H86 0.9500 . ?
C86 C87 1.3900 . ?
C86 C85 1.3900 . ?
C87 H87 0.9500 . ?
C87 C88 1.3900 . ?
C88 H88 0.9500 . ?
C88 C89 1.3900 . ?
C89 H89 0.9500 . ?
C89 C90 1.3900 . ?
C90 H90 0.9500 . ?
C90 C85 1.3900 . ?
Rh2 Cl2 2.395(4) . ?
Rh2 P5 2.142(4) . ?
Rh2 P6 2.318(4) . ?
Rh2 P7 2.322(4) . ?
Rh2 P8 2.303(4) . ?
P5 O4 1.590(9) . ?
P5 O5 1.595(10) . ?
P5 O6 1.609(11) . ?
P6 C16 1.764(16) . ?
P6 C20 1.727(15) . ?
P7 C21 1.710(17) . ?
P7 C25 1.807(15) . ?
P8 C26 1.737(14) . ?
P8 C30 1.715(14) . ?
O4 C20 1.412(17) . ?
O5 C21 1.503(18) . ?
O6 C26 1.393(15) . ?
C16 C17 1.40(2) . ?
C16 C91 1.439(19) . ?
C17 H17 0.9500 . ?
C17 C18 1.41(2) . ?
C18 C19 1.38(2) . ?
C18 C97 1.480(19) . ?
C19 H19 0.9500 . ?
C19 C20 1.37(2) . ?
C21 C22 1.33(2) . ?
C22 H22 0.9500 . ?
C22 C23 1.39(2) . ?
C23 C24 1.40(2) . ?
C23 C103 1.468(18) . ?
C24 H24 0.9500 . ?
C24 C25 1.42(2) . ?
C25 C1HA 1.511(7) . ?
C25 C109 1.504(7) . ?
C26 C27 1.420(19) . ?
C27 H27 0.9500 . ?
C27 C28 1.406(19) . ?
C28 C29 1.433(19) . ?
C28 C121 1.479(18) . ?
C29 H29 0.9500 . ?
C29 C30 1.392(19) . ?
C30 C115 1.490(15) . ?
C91 C92 1.396(17) . ?
C91 C96 1.382(16) . ?
C92 H92 0.9500 . ?
C92 C93 1.401(17) . ?
C93 H93 0.9500 . ?
C93 C94 1.388(17) . ?
C94 H94 0.9500 . ?
C94 C95 1.382(18) . ?
C95 H95 0.9500 . ?
C95 C96 1.380(17) . ?
C96 H96 0.9500 . ?
C97 C98 1.387(18) . ?
C97 C102 1.380(17) . ?
C98 H98 0.9500 . ?
C98 C99 1.372(18) . ?
C99 H99 0.9500 . ?
C99 C100 1.371(17) . ?
C100 H100 0.9500 . ?
C100 C101 1.420(18) . ?
C101 H101 0.9500 . ?
C101 C102 1.404(18) . ?
C102 H102 0.9500 . ?
C104 H104 0.9500 . ?
C104 C103 1.3900 . ?
C104 C105 1.3900 . ?
C103 C108 1.3900 . ?
C108 H108 0.9500 . ?
C108 C107 1.3900 . ?
C107 H107 0.9500 . ?
C107 C106 1.3900 . ?
C106 H106 0.9500 . ?
C106 C105 1.3900 . ?
C105 H105 0.9500 . ?
C120 H120 0.9500 . ?
C120 C119 1.3900 . ?
C120 C115 1.3900 . ?
C119 H119 0.9500 . ?
C119 C118 1.3900 . ?
C118 H118 0.9500 . ?
C118 C117 1.3900 . ?
C117 H117 0.9500 . ?
C117 C116 1.3900 . ?
C116 H116 0.9500 . ?
C116 C115 1.3900 . ?
C121 C122 1.403(17) . ?
C121 C126 1.390(17) . ?
C122 H122 0.9500 . ?
C122 C123 1.413(17) . ?
C123 H123 0.9500 . ?
C123 C124 1.381(17) . ?
C124 H124 0.9500 . ?
C124 C125 1.379(17) . ?
C125 H125 0.9500 . ?
C125 C126 1.356(17) . ?
C126 H126 0.9500 . ?
C7JA H7JA 0.9500 . ?
C7JA C9KA 1.3900 . ?
C7JA C4AA 1.3900 . ?
C9KA H9KA 0.9500 . ?
C9KA C1HA 1.3900 . ?
C1HA C5KA 1.3900 . ?
C5KA H5KA 0.9500 . ?
C5KA C8KA 1.3900 . ?
C8KA H8KA 0.9500 . ?
C8KA C4AA 1.3900 . ?
C4AA H4AA 0.9500 . ?
C114 H114 0.9500 . ?
C114 C113 1.3900 . ?
C114 C109 1.3900 . ?
C113 H113 0.9500 . ?
C113 C112 1.3900 . ?
C112 H112 0.9500 . ?
C112 C111 1.3900 . ?
C111 H111 0.9500 . ?
C111 C110 1.3900 . ?
C110 H110 0.9500 . ?
C110 C109 1.3900 . ?
Rh3 Cl3 2.396(5) . ?
Rh3 P9 2.158(4) . ?
Rh3 P10 2.319(4) . ?
Rh3 P11 2.294(4) . ?
Rh3 P12 2.322(5) . ?
P9 O7 1.602(11) . ?
P9 O8 1.593(10) . ?
P9 O9 1.604(11) . ?
P10 C31 1.716(16) . ?
P10 C35 1.731(15) . ?
P11 C36 1.726(16) . ?
P11 C40 1.771(16) . ?
P12 C41 1.772(16) . ?
P12 C45 1.732(14) . ?
O7 C35 1.417(18) . ?
O8 C36 1.436(18) . ?
O9 C41 1.327(16) . ?
C31 C32 1.39(2) . ?
C31 C133 1.529(17) . ?
C32 H32 0.9500 . ?
C32 C33 1.38(2) . ?
C33 C34 1.44(2) . ?
C33 C132 1.48(2) . ?
C34 H34A 0.9900 . ?
C34 H34B 0.9900 . ?
C34 C35 1.39(2) . ?
C36 C37 1.33(2) . ?
C37 H37 0.9500 . ?
C37 C38 1.41(2) . ?
C38 C39 1.36(2) . ?
C38 C139 1.520(17) . ?
C39 H39 0.9500 . ?
C39 C40 1.40(2) . ?
C40 C145 1.48(2) . ?
C41 C42 1.40(2) . ?
C42 H42 0.9500 . ?
C42 C43 1.404(19) . ?
C43 C44 1.37(2) . ?
C43 C151 1.51(2) . ?
C44 H44 0.9500 . ?
C44 C45 1.42(2) . ?
C45 C157 1.555(15) . ?
C127 H127 0.9500 . ?
C127 C128 1.371(19) . ?
C127 C132 1.374(18) . ?
C128 H128 0.9500 . ?
C128 C129 1.360(19) . ?
C129 H129 0.9500 . ?
C129 C130 1.374(19) . ?
C130 H130 0.9500 . ?
C130 C131 1.408(19) . ?
C131 H131 0.9500 . ?
C131 C132 1.400(17) . ?
C137 H137 0.9500 . ?
C137 C138 1.3900 . ?
C137 C136 1.3900 . ?
C138 H138 0.9500 . ?
C138 C133 1.3900 . ?
C133 C134 1.3900 . ?
C134 H134 0.9500 . ?
C134 C135 1.3900 . ?
C135 H135 0.9500 . ?
C135 C136 1.3900 . ?
C136 H136 0.9500 . ?
C143 H143 0.9500 . ?
C143 C144 1.3900 . ?
C143 C142 1.3900 . ?
C144 H144 0.9500 . ?
C144 C139 1.3900 . ?
C139 C140 1.3900 . ?
C140 H140 0.9500 . ?
C140 C141 1.3900 . ?
C141 H141 0.9500 . ?
C141 C142 1.3900 . ?
C142 H142 0.9500 . ?
C145 C146 1.405(18) . ?
C145 C150 1.409(18) . ?
C146 H146 0.9500 . ?
C146 C147 1.396(19) . ?
C147 H147 0.9500 . ?
C147 C148 1.363(19) . ?
C148 H148 0.9500 . ?
C148 C149 1.393(18) . ?
C149 H149 0.9500 . ?
C149 C150 1.405(19) . ?
C150 H150 0.9500 . ?
C151 C152 1.388(19) . ?
C151 C156 1.396(17) . ?
C152 H152 0.9500 . ?
C152 C153 1.38(2) . ?
C153 H153 0.9500 . ?
C153 C154 1.384(18) . ?
C154 H154 0.9500 . ?
C154 C155 1.362(19) . ?
C155 H155 0.9500 . ?
C155 C156 1.40(2) . ?
C156 H156 0.9500 . ?
C157 C203 1.3900 . ?
C157 C199 1.3900 . ?
C157 C158 1.13(4) . ?
C157 C162 1.49(4) . ?
C203 H203 0.9500 . ?
C203 C202 1.3900 . ?
C202 H202 0.9500 . ?
C202 C201 1.3900 . ?
C201 H201 0.9500 . ?
C201 C200 1.3900 . ?
C200 H200 0.9500 . ?
C200 C199 1.3900 . ?
C199 H199 0.9500 . ?
C158 H158 0.9500 . ?
C158 C159 1.39(6) . ?
C159 H159 0.9500 . ?
C159 C160 1.43(6) . ?
C160 H160 0.9500 . ?
C160 C161 1.35(6) . ?
C161 H161 0.9500 . ?
C161 C162 1.39(6) . ?
C162 H162 0.9500 . ?
Rh4 Cl4 2.395(4) . ?
Rh4 P13 2.151(4) . ?
Rh4 P14 2.329(4) . ?
Rh4 P15 2.325(4) . ?
Rh4 P16 2.289(4) . ?
P13 O10 1.602(10) . ?
P13 O11 1.592(11) . ?
P13 O12 1.589(10) . ?
P14 C46 1.756(17) . ?
P14 C50 1.715(14) . ?
P15 C51 1.721(16) . ?
P15 C55 1.730(15) . ?
P16 C56 1.698(16) . ?
P16 C60 1.755(16) . ?
O10 C46 1.340(16) . ?
O11 C55 1.412(18) . ?
O12 C56 1.462(18) . ?
C0AA H0AA 0.9500 . ?
C0AA C1AA 1.380(18) . ?
C0AA C193 1.399(17) . ?
C1AA H1AA 0.9500 . ?
C1AA C196 1.374(19) . ?
C46 C47 1.43(2) . ?
C47 H47 0.9500 . ?
C47 C48 1.40(2) . ?
C48 C49 1.37(2) . ?
C48 C163 1.515(18) . ?
C49 H49 0.9500 . ?
C49 C50 1.40(2) . ?
C50 C169 1.520(16) . ?
C51 C52 1.37(2) . ?
C51 C175 1.534(16) . ?
C52 H52 0.9500 . ?
C52 C53 1.39(2) . ?
C53 C54 1.43(2) . ?
C53 C186 1.460(19) . ?
C54 H54A 0.9900 . ?
C54 H54B 0.9900 . ?
C54 C55 1.408(19) . ?
C56 C57 1.36(2) . ?
C57 H57 0.9500 . ?
C57 C58 1.44(2) . ?
C58 C59 1.36(2) . ?
C58 C187 1.504(19) . ?
C59 H59 0.9500 . ?
C59 C60 1.42(2) . ?
C60 C193 1.47(2) . ?
C167 H167 0.9500 . ?
C167 C166 1.3900 . ?
C167 C168 1.3900 . ?
C166 H166 0.9500 . ?
C166 C165 1.3900 . ?
C165 H165 0.9500 . ?
C165 C164 1.3900 . ?
C164 H164 0.9500 . ?
C164 C163 1.3900 . ?
C163 C168 1.3900 . ?
C168 H168 0.9500 . ?
C170 H170 0.9500 . ?
C170 C169 1.3900 . ?
C170 C171 1.3900 . ?
C169 C174 1.3900 . ?
C174 H174 0.9500 . ?
C174 C173 1.3900 . ?
C173 H173 0.9500 . ?
C173 C172 1.3900 . ?
C172 H172 0.9500 . ?
C172 C171 1.3900 . ?
C171 H171 0.9500 . ?
C176 H176 0.9500 . ?
C176 C177 1.3900 . ?
C176 C175 1.3900 . ?
C177 H177 0.9500 . ?
C177 C178 1.3900 . ?
C178 H178 0.9500 . ?
C178 C179 1.3900 . ?
C179 H179 0.9500 . ?
C179 C180 1.3900 . ?
C180 H180 0.9500 . ?
C180 C175 1.3900 . ?
C181 H181 0.9500 . ?
C181 C182 1.363(18) . ?
C181 C186 1.406(18) . ?
C182 H182 0.9500 . ?
C182 C183 1.371(19) . ?
C183 H183 0.9500 . ?
C183 C184 1.365(18) . ?
C184 H184 0.9500 . ?
C184 C185 1.401(18) . ?
C185 H185 0.9500 . ?
C185 C186 1.387(18) . ?
C187 C188 1.396(19) . ?
C187 C192 1.364(18) . ?
C188 H188 0.9500 . ?
C188 C189 1.355(19) . ?
C189 H189 0.9500 . ?
C189 C190 1.368(19) . ?
C190 H190 0.9500 . ?
C190 C191 1.39(2) . ?
C191 H191 0.9500 . ?
C191 C192 1.415(19) . ?
C192 H192 0.9500 . ?
C193 C198 1.395(18) . ?
C196 H196 0.9500 . ?
C196 C197 1.411(18) . ?
C197 H197 0.9500 . ?
C197 C198 1.387(18) . ?
C198 H198 0.9500 . ?

loop_
_geom_torsion_atom_site_label_1
_geom_torsion_atom_site_label_2
_geom_torsion_atom_site_label_3
_geom_torsion_atom_site_label_4
_geom_torsion
_geom_torsion_site_symmetry_1
_geom_torsion_site_symmetry_2
_geom_torsion_site_symmetry_3
_geom_torsion_site_symmetry_4
_geom_torsion_publ_flag
Rh1 P1 O1 C1 0.2(11) . . . . ?
Rh1 P1 O2 C10 -12.5(11) . . . . ?
Rh1 P1 O3 C15 0.4(11) . . . . ?
Rh1 P2 C1 O1 -2.7(12) . . . . ?
Rh1 P2 C1 C2 177.7(12) . . . . ?
Rh1 P2 C5 C4 -177.1(7) . . . . ?
Rh1 P2 C5 C61 5.4(18) . . . . ?
Rh1 P3 C11 C12 173.5(9) . . . . ?
Rh1 P3 C11 C79 -6(2) . . . . ?
Rh1 P3 C15 O3 3.9(12) . . . . ?
Rh1 P3 C15 C14 -175.6(13) . . . . ?
Rh1 P4 C6 C7 -160.2(10) . . . . ?
Rh1 P4 C6 C73 21(2) . . . . ?
Rh1 P4 C10 O2 -7.7(12) . . . . ?
Rh1 P4 C10 C9 171.7(12) . . . . ?
P1 O1 C1 P2 1.8(14) . . . . ?
P1 O1 C1 C2 -178.6(10) . . . . ?
P1 O2 C10 P4 12.6(14) . . . . ?
P1 O2 C10 C9 -166.8(12) . . . . ?
P1 O3 C15 P3 -2.9(14) . . . . ?
P1 O3 C15 C14 176.7(11) . . . . ?
P2 C1 C2 C3 -2(2) . . . . ?
P2 C5 C61 C66 -34.0(13) . . . . ?
P2 C5 C61 C62 139.2(8) . . . . ?
P3 C11 C12 C13 0(2) . . . . ?
P3 C11 C79 C80 32(2) . . . . ?
P3 C11 C79 C84 -147.6(13) . . . . ?
P4 C6 C7 C8 -4(3) . . . . ?
P4 C6 C73 C74 44.1(15) . . . . ?
P4 C6 C73 C78 -138.8(9) . . . . ?
O1 P1 O2 C10 118.1(10) . . . . ?
O1 P1 O3 C15 -127.1(10) . . . . ?
O1 C1 C2 C3 178.9(13) . . . . ?
O2 P1 O1 C1 -130.5(10) . . . . ?
O2 P1 O3 C15 129.2(10) . . . . ?
O3 P1 O1 C1 128.3(10) . . . . ?
O3 P1 O2 C10 -141.7(10) . . . . ?
C1 P2 C5 C4 3.4(13) . . . . ?
C1 P2 C5 C61 -174.1(10) . . . . ?
C1 C2 C3 C4 5(2) . . . . ?
C1 C2 C3 C9MA -178.8(12) . . . . ?
C2 C3 C4 C5 -4(2) . . . . ?
C2 C3 C9MA C6LA -45.9(17) . . . . ?
C2 C3 C9MA C0IA 135.4(12) . . . . ?
C3 C4 C5 P2 -1(2) . . . . ?
C3 C4 C5 C61 176.8(13) . . . . ?
C3 C9MA C0IA C8IA 178.7(11) . . . . ?
C4 C3 C9MA C6LA 130.2(11) . . . . ?
C4 C3 C9MA C0IA -48.6(15) . . . . ?
C4 C5 C61 C66 148.5(11) . . . . ?
C4 C5 C61 C62 -38.3(16) . . . . ?
C5 P2 C1 O1 177.0(10) . . . . ?
C5 P2 C1 C2 -2.5(15) . . . . ?
C6 P4 C10 O2 -177.1(11) . . . . ?
C6 P4 C10 C9 2.3(15) . . . . ?
C6 C7 C8 C9 6(3) . . . . ?
C6 C7 C8 C67 -176.5(15) . . . . ?
C6 C73 C78 C77 -177.0(12) . . . . ?
C7 C6 C73 C74 -135.2(12) . . . . ?
C7 C6 C73 C78 41.9(18) . . . . ?
C7 C8 C9 C10 -3(2) . . . . ?
C7 C8 C67 C72 -167.6(11) . . . . ?
C7 C8 C67 C68 17.3(18) . . . . ?
C8 C9 C10 P4 -1(2) . . . . ?
C8 C9 C10 O2 178.8(14) . . . . ?
C8 C67 C72 C71 -175.0(11) . . . . ?
C8 C67 C68 C69 175.1(11) . . . . ?
C8HA C9HA C6LA C9MA 0.0 . . . . ?
C9HA C8HA C8IA C0IA 0.0 . . . . ?
C9HA C6LA C9MA C3 -178.7(11) . . . . ?
C9HA C6LA C9MA C0IA 0.0 . . . . ?
C6LA C9MA C0IA C8IA 0.0 . . . . ?
C9MA C3 C4 C5 179.7(12) . . . . ?
C9MA C0IA C8IA C8HA 0.0 . . . . ?
C8IA C8HA C9HA C6LA 0.0 . . . . ?
C9 C8 C67 C72 10.3(19) . . . . ?
C9 C8 C67 C68 -164.8(12) . . . . ?
C10 P4 C6 C7 -0.4(16) . . . . ?
C10 P4 C6 C73 -179.6(11) . . . . ?
C11 P3 C15 O3 -179.0(11) . . . . ?
C11 P3 C15 C14 1.5(17) . . . . ?
C11 C12 C13 C14 1(3) . . . . ?
C11 C12 C13 C85 -176.2(15) . . . . ?
C11 C79 C80 C81 178.4(14) . . . . ?
C11 C79 C84 C83 -177.9(15) . . . . ?
C12 C11 C79 C80 -147.5(15) . . . . ?
C12 C11 C79 C84 33(2) . . . . ?
C12 C13 C14 C15 -1(2) . . . . ?
C12 C13 C85 C86 -48.0(18) . . . . ?
C12 C13 C85 C90 131.3(13) . . . . ?
C13 C14 C15 P3 -1(2) . . . . ?
C13 C14 C15 O3 179.9(14) . . . . ?
C14 C13 C85 C86 134.6(13) . . . . ?
C14 C13 C85 C90 -46.2(18) . . . . ?
C15 P3 C11 C12 -1.1(15) . . . . ?
C15 P3 C11 C79 179.8(13) . . . . ?
C66 C65 C64 C63 0.0 . . . . ?
C65 C66 C61 C5 173.2(11) . . . . ?
C65 C66 C61 C62 0.0 . . . . ?
C65 C64 C63 C62 0.0 . . . . ?
C64 C63 C62 C61 0.0 . . . . ?
C63 C62 C61 C5 -173.3(11) . . . . ?
C63 C62 C61 C66 0.0 . . . . ?
C61 C66 C65 C64 0.0 . . . . ?
C67 C8 C9 C10 178.8(14) . . . . ?
C67 C72 C71 C70 0.0 . . . . ?
C72 C67 C68 C69 0.0 . . . . ?
C72 C71 C70 C69 0.0 . . . . ?
C71 C70 C69 C68 0.0 . . . . ?
C70 C69 C68 C67 0.0 . . . . ?
C68 C67 C72 C71 0.0 . . . . ?
C76 C75 C74 C73 0.0 . . . . ?
C75 C76 C77 C78 0.0 . . . . ?
C75 C74 C73 C6 177.2(12) . . . . ?
C75 C74 C73 C78 0.0 . . . . ?
C74 C73 C78 C77 0.0 . . . . ?
C73 C6 C7 C8 175.7(14) . . . . ?
C73 C78 C77 C76 0.0 . . . . ?
C77 C76 C75 C74 0.0 . . . . ?
C79 C11 C12 C13 179.0(16) . . . . ?
C79 C80 C81 C82 1(2) . . . . ?
C80 C79 C84 C83 3(2) . . . . ?
C80 C81 C82 C83 0(2) . . . . ?
C81 C82 C83 C84 0(2) . . . . ?
C82 C83 C84 C79 -2(2) . . . . ?
C84 C79 C80 C81 -2(2) . . . . ?
C86 C87 C88 C89 0.0 . . . . ?
C87 C86 C85 C13 179.3(12) . . . . ?
C87 C86 C85 C90 0.0 . . . . ?
C87 C88 C89 C90 0.0 . . . . ?
C88 C89 C90 C85 0.0 . . . . ?
C89 C90 C85 C13 -179.3(12) . . . . ?
C89 C90 C85 C86 0.0 . . . . ?
C85 C13 C14 C15 176.6(13) . . . . ?
C85 C86 C87 C88 0.0 . . . . ?
Rh2 P5 O4 C20 1.0(12) . . . . ?
Rh2 P5 O5 C21 2.9(11) . . . . ?
Rh2 P5 O6 C26 -12.5(11) . . . . ?
Rh2 P6 C16 C17 -177.9(7) . . . . ?
Rh2 P6 C16 C91 3.7(19) . . . . ?
Rh2 P6 C20 O4 -1.8(12) . . . . ?
Rh2 P6 C20 C19 177.0(12) . . . . ?
Rh2 P7 C21 O5 4.4(12) . . . . ?
Rh2 P7 C21 C22 -175.5(15) . . . . ?
Rh2 P7 C25 C24 174.8(8) . . . . ?
Rh2 P7 C25 C1HA -5(2) . . . . ?
Rh2 P7 C25 C109 -23(2) . . . . ?
Rh2 P8 C26 O6 -7.2(11) . . . . ?
Rh2 P8 C26 C27 170.5(11) . . . . ?
Rh2 P8 C30 C29 -160.8(9) . . . . ?
Rh2 P8 C30 C115 23.0(18) . . . . ?
P5 O4 C20 P6 0.6(15) . . . . ?
P5 O4 C20 C19 -178.3(10) . . . . ?
P5 O5 C21 P7 -4.8(14) . . . . ?
P5 O5 C21 C22 175.1(12) . . . . ?
P5 O6 C26 P8 12.5(13) . . . . ?
P5 O6 C26 C27 -165.4(10) . . . . ?
P6 C16 C17 C18 -2(2) . . . . ?
P6 C16 C91 C92 137.2(12) . . . . ?
P6 C16 C91 C96 -33.3(18) . . . . ?
P7 C21 C22 C23 -1(3) . . . . ?
P7 C25 C1HA C9KA -149.1(10) . . . . ?
P7 C25 C1HA C5KA 30.1(16) . . . . ?
P7 C25 C109 C114 45(2) . . . . ?
P7 C25 C109 C110 -157.7(19) . . . . ?
P8 C26 C27 C28 1(2) . . . . ?
P8 C30 C115 C120 -142.1(8) . . . . ?
P8 C30 C115 C116 39.6(14) . . . . ?
O4 P5 O5 C21 -125.0(10) . . . . ?
O4 P5 O6 C26 117.0(9) . . . . ?
O5 P5 O4 C20 129.9(10) . . . . ?
O5 P5 O6 C26 -140.8(9) . . . . ?
O5 C21 C22 C23 179.3(14) . . . . ?
O6 P5 O4 C20 -128.7(10) . . . . ?
O6 P5 O5 C21 130.3(10) . . . . ?
O6 C26 C27 C28 178.6(12) . . . . ?
C16 P6 C20 O4 176.7(11) . . . . ?
C16 P6 C20 C19 -4.6(15) . . . . ?
C16 C17 C18 C19 -3(2) . . . . ?
C16 C17 C18 C97 179.5(14) . . . . ?
C16 C91 C92 C93 -173.5(14) . . . . ?
C16 C91 C96 C95 171.6(14) . . . . ?
C17 C16 C91 C92 -41(2) . . . . ?
C17 C16 C91 C96 148.3(14) . . . . ?
C17 C18 C19 C20 4(2) . . . . ?
C17 C18 C97 C98 -47(2) . . . . ?
C17 C18 C97 C102 132.8(15) . . . . ?
C18 C19 C20 P6 1(2) . . . . ?
C18 C19 C20 O4 179.2(13) . . . . ?
C18 C97 C98 C99 -178.9(15) . . . . ?
C18 C97 C102 C101 -177.4(14) . . . . ?
C19 C18 C97 C98 135.8(16) . . . . ?
C19 C18 C97 C102 -45(2) . . . . ?
C20 P6 C16 C17 5.1(14) . . . . ?
C20 P6 C16 C91 -173.3(12) . . . . ?
C21 P7 C25 C24 0.8(15) . . . . ?
C21 P7 C25 C1HA -179.2(13) . . . . ?
C21 P7 C25 C109 163.2(18) . . . . ?
C21 C22 C23 C24 -2(3) . . . . ?
C21 C22 C23 C103 175.3(14) . . . . ?
C22 C23 C24 C25 5(3) . . . . ?
C22 C23 C103 C104 -43(2) . . . . ?
C22 C23 C103 C108 136.8(14) . . . . ?
C23 C24 C25 P7 -4(3) . . . . ?
C23 C24 C25 C1HA 176.1(18) . . . . ?
C23 C24 C25 C109 -160(3) . . . . ?
C23 C103 C108 C107 179.8(12) . . . . ?
C24 C23 C103 C104 133.7(14) . . . . ?
C24 C23 C103 C108 -46.1(19) . . . . ?
C24 C25 C1HA C9KA 31(2) . . . . ?
C24 C25 C1HA C5KA -149.9(15) . . . . ?
C24 C25 C109 C114 -158(2) . . . . ?
C24 C25 C109 C110 -1(4) . . . . ?
C25 P7 C21 O5 -178.9(11) . . . . ?
C25 P7 C21 C22 1.2(18) . . . . ?
C25 C1HA C5KA C8KA -179.2(14) . . . . ?
C26 P8 C30 C29 -2.4(14) . . . . ?
C26 P8 C30 C115 -178.6(10) . . . . ?
C26 C27 C28 C29 -4(2) . . . . ?
C26 C27 C28 C121 176.2(13) . . . . ?
C27 C28 C29 C30 3(2) . . . . ?
C27 C28 C121 C122 -165.7(13) . . . . ?
C27 C28 C121 C126 13(2) . . . . ?
C28 C29 C30 P8 0(2) . . . . ?
C28 C29 C30 C115 176.4(13) . . . . ?
C28 C121 C122 C123 176.1(12) . . . . ?
C28 C121 C126 C125 -176.7(13) . . . . ?
C29 C28 C121 C122 14.2(19) . . . . ?
C29 C28 C121 C126 -167.5(13) . . . . ?
C29 C30 C115 C120 41.5(15) . . . . ?
C29 C30 C115 C116 -136.8(11) . . . . ?
C30 P8 C26 O6 -175.7(10) . . . . ?
C30 P8 C26 C27 1.9(13) . . . . ?
C91 C16 C17 C18 176.0(14) . . . . ?
C91 C92 C93 C94 1(2) . . . . ?
C92 C91 C96 C95 0.9(19) . . . . ?
C92 C93 C94 C95 2(2) . . . . ?
C93 C94 C95 C96 -4(2) . . . . ?
C94 C95 C96 C91 2(2) . . . . ?
C96 C91 C92 C93 -2.7(19) . . . . ?
C97 C18 C19 C20 -178.6(13) . . . . ?
C97 C98 C99 C100 -4(2) . . . . ?
C98 C97 C102 C101 2(2) . . . . ?
C98 C99 C100 C101 3(2) . . . . ?
C99 C100 C101 C102 1(2) . . . . ?
C100 C101 C102 C97 -3(2) . . . . ?
C102 C97 C98 C99 2(2) . . . . ?
C104 C103 C108 C107 0.0 . . . . ?
C103 C23 C24 C25 -172.5(17) . . . . ?
C103 C104 C105 C106 0.0 . . . . ?
C103 C108 C107 C106 0.0 . . . . ?
C108 C107 C106 C105 0.0 . . . . ?
C107 C106 C105 C104 0.0 . . . . ?
C105 C104 C103 C23 -179.8(13) . . . . ?
C105 C104 C103 C108 0.0 . . . . ?
C120 C119 C118 C117 0.0 . . . . ?
C119 C120 C115 C30 -178.3(11) . . . . ?
C119 C120 C115 C116 0.0 . . . . ?
C119 C118 C117 C116 0.0 . . . . ?
C118 C117 C116 C115 0.0 . . . . ?
C117 C116 C115 C30 178.3(11) . . . . ?
C117 C116 C115 C120 0.0 . . . . ?
C115 C120 C119 C118 0.0 . . . . ?
C121 C28 C29 C30 -176.7(13) . . . . ?
C121 C122 C123 C124 1.6(19) . . . . ?
C122 C121 C126 C125 1.7(19) . . . . ?
C122 C123 C124 C125 -0.1(19) . . . . ?
C123 C124 C125 C126 -1(2) . . . . ?
C124 C125 C126 C121 0(2) . . . . ?
C126 C121 C122 C123 -2.4(18) . . . . ?
C7JA C9KA C1HA C25 179.2(15) . . . . ?
C7JA C9KA C1HA C5KA 0.0 . . . . ?
C9KA C7JA C4AA C8KA 0.0 . . . . ?
C9KA C1HA C5KA C8KA 0.0 . . . . ?
C1HA C5KA C8KA C4AA 0.0 . . . . ?
C5KA C8KA C4AA C7JA 0.0 . . . . ?
C4AA C7JA C9KA C1HA 0.0 . . . . ?
C114 C113 C112 C111 0.0 . . . . ?
C113 C114 C109 C25 160(3) . . . . ?
C113 C114 C109 C110 0.0 . . . . ?
C113 C112 C111 C110 0.0 . . . . ?
C112 C111 C110 C109 0.0 . . . . ?
C111 C110 C109 C25 -156(3) . . . . ?
C111 C110 C109 C114 0.0 . . . . ?
C109 C114 C113 C112 0.0 . . . . ?
Rh3 P9 O7 C35 2.2(12) . . . . ?
Rh3 P9 O8 C36 11.1(11) . . . . ?
Rh3 P9 O9 C41 -5.3(12) . . . . ?
Rh3 P10 C31 C32 177.0(9) . . . . ?
Rh3 P10 C31 C133 -5(2) . . . . ?
Rh3 P10 C35 O7 3.6(12) . . . . ?
Rh3 P10 C35 C34 -177.4(13) . . . . ?
Rh3 P11 C36 O8 8.9(12) . . . . ?
Rh3 P11 C36 C37 -173.6(14) . . . . ?
Rh3 P11 C40 C39 159.1(9) . . . . ?
Rh3 P11 C40 C145 -19.9(19) . . . . ?
Rh3 P12 C41 O9 -7.1(12) . . . . ?
Rh3 P12 C41 C42 175.6(12) . . . . ?
Rh3 P12 C45 C44 -172.5(9) . . . . ?
Rh3 P12 C45 C157 8.3(19) . . . . ?
P9 O7 C35 P10 -3.9(16) . . . . ?
P9 O7 C35 C34 177.1(10) . . . . ?
P9 O8 C36 P11 -12.8(14) . . . . ?
P9 O8 C36 C37 169.3(12) . . . . ?
P9 O9 C41 P12 8.1(15) . . . . ?
P9 O9 C41 C42 -174.3(10) . . . . ?
P10 C31 C32 C33 5(2) . . . . ?
P10 C31 C133 C138 36.3(14) . . . . ?
P10 C31 C133 C134 -145.3(9) . . . . ?
P11 C36 C37 C38 7(2) . . . . ?
P11 C40 C145 C146 -37(2) . . . . ?
P11 C40 C145 C150 143.5(13) . . . . ?
P12 C41 C42 C43 1(2) . . . . ?
P12 C45 C157 C203 -32.8(13) . . . . ?
P12 C45 C157 C199 147.8(8) . . . . ?
P12 C45 C157 C158 66(3) . . . . ?
P12 C45 C157 C162 -147.7(19) . . . . ?
O7 P9 O8 C36 -116.4(10) . . . . ?
O7 P9 O9 C41 122.6(11) . . . . ?
O8 P9 O7 C35 129.5(10) . . . . ?
O8 P9 O9 C41 -132.5(10) . . . . ?
O8 C36 C37 C38 -175.5(14) . . . . ?
O9 P9 O7 C35 -125.9(11) . . . . ?
O9 P9 O8 C36 138.9(10) . . . . ?
O9 C41 C42 C43 -176.1(14) . . . . ?
C31 P10 C35 O7 -175.2(11) . . . . ?
C31 P10 C35 C34 3.7(16) . . . . ?
C31 C32 C33 C34 -2(3) . . . . ?
C31 C32 C33 C132 178.4(14) . . . . ?
C31 C133 C134 C135 -178.4(11) . . . . ?
C32 C31 C133 C138 -145.8(12) . . . . ?
C32 C31 C133 C134 32.6(17) . . . . ?
C32 C33 C34 C35 0(2) . . . . ?
C32 C33 C132 C127 -129.7(16) . . . . ?
C32 C33 C132 C131 44(2) . . . . ?
C33 C34 C35 P10 -2(2) . . . . ?
C33 C34 C35 O7 177.3(13) . . . . ?
C34 C33 C132 C127 51(2) . . . . ?
C34 C33 C132 C131 -135.2(15) . . . . ?
C35 P10 C31 C32 -5.3(15) . . . . ?
C35 P10 C31 C133 172.6(11) . . . . ?
C36 P11 C40 C39 2.8(15) . . . . ?
C36 P11 C40 C145 -176.1(12) . . . . ?
C36 C37 C38 C39 -2(2) . . . . ?
C36 C37 C38 C139 -175.2(14) . . . . ?
C37 C38 C39 C40 -2(3) . . . . ?
C37 C38 C139 C144 161.1(12) . . . . ?
C37 C38 C139 C140 -20.1(18) . . . . ?
C38 C39 C40 P11 1(3) . . . . ?
C38 C39 C40 C145 179.5(16) . . . . ?
C38 C139 C140 C141 -178.8(11) . . . . ?
C39 C38 C139 C144 -12.3(18) . . . . ?
C39 C38 C139 C140 166.6(12) . . . . ?
C39 C40 C145 C146 144.6(16) . . . . ?
C39 C40 C145 C150 -35(2) . . . . ?
C40 P11 C36 O8 175.6(10) . . . . ?
C40 P11 C36 C37 -6.9(17) . . . . ?
C40 C145 C146 C147 -180.0(16) . . . . ?
C40 C145 C150 C149 -179.1(15) . . . . ?
C41 P12 C45 C44 -0.7(14) . . . . ?
C41 P12 C45 C157 -179.9(10) . . . . ?
C41 C42 C43 C44 -1(2) . . . . ?
C41 C42 C43 C151 -179.1(13) . . . . ?
C42 C43 C44 C45 -1(3) . . . . ?
C42 C43 C151 C152 52.4(19) . . . . ?
C42 C43 C151 C156 -127.9(15) . . . . ?
C43 C44 C45 P12 1(2) . . . . ?
C43 C44 C45 C157 -179.4(13) . . . . ?
C43 C151 C152 C153 -179.6(13) . . . . ?
C43 C151 C156 C155 179.5(12) . . . . ?
C44 C43 C151 C152 -126.3(15) . . . . ?
C44 C43 C151 C156 54(2) . . . . ?
C44 C45 C157 C203 147.9(11) . . . . ?
C44 C45 C157 C199 -31.4(16) . . . . ?
C44 C45 C157 C158 -113(3) . . . . ?
C44 C45 C157 C162 33(2) . . . . ?
C45 P12 C41 O9 176.8(11) . . . . ?
C45 P12 C41 C42 -0.5(15) . . . . ?
C45 C157 C203 C202 -179.4(11) . . . . ?
C45 C157 C199 C200 179.4(11) . . . . ?
C45 C157 C158 C159 164(3) . . . . ?
C45 C157 C162 C161 -172(3) . . . . ?
C127 C128 C129 C130 2(2) . . . . ?
C128 C127 C132 C33 174.2(14) . . . . ?
C128 C127 C132 C131 0(2) . . . . ?
C128 C129 C130 C131 -1(2) . . . . ?
C129 C130 C131 C132 -1(2) . . . . ?
C130 C131 C132 C33 -173.2(14) . . . . ?
C130 C131 C132 C127 0.8(19) . . . . ?
C132 C33 C34 C35 179.5(13) . . . . ?
C132 C127 C128 C129 -2(2) . . . . ?
C137 C138 C133 C31 178.4(11) . . . . ?
C137 C138 C133 C134 0.0 . . . . ?
C138 C137 C136 C135 0.0 . . . . ?
C138 C133 C134 C135 0.0 . . . . ?
C133 C31 C32 C33 -172.5(14) . . . . ?
C133 C134 C135 C136 0.0 . . . . ?
C134 C135 C136 C137 0.0 . . . . ?
C136 C137 C138 C133 0.0 . . . . ?
C143 C144 C139 C38 178.8(11) . . . . ?
C143 C144 C139 C140 0.0 . . . . ?
C144 C143 C142 C141 0.0 . . . . ?
C144 C139 C140 C141 0.0 . . . . ?
C139 C38 C39 C40 171.5(15) . . . . ?
C139 C140 C141 C142 0.0 . . . . ?
C140 C141 C142 C143 0.0 . . . . ?
C142 C143 C144 C139 0.0 . . . . ?
C145 C146 C147 C148 2(2) . . . . ?
C146 C145 C150 C149 1(2) . . . . ?
C146 C147 C148 C149 -5(2) . . . . ?
C147 C148 C149 C150 6(2) . . . . ?
C148 C149 C150 C145 -4(2) . . . . ?
C150 C145 C146 C147 0(2) . . . . ?
C151 C43 C44 C45 177.8(14) . . . . ?
C151 C152 C153 C154 -1(2) . . . . ?
C152 C151 C156 C155 -0.7(19) . . . . ?
C152 C153 C154 C155 1(2) . . . . ?
C153 C154 C155 C156 -1(2) . . . . ?
C154 C155 C156 C151 1.2(19) . . . . ?
C156 C151 C152 C153 0.6(19) . . . . ?
C157 C203 C202 C201 0.0 . . . . ?
C157 C158 C159 C160 -7(7) . . . . ?
C203 C157 C199 C200 0.0 . . . . ?
C203 C202 C201 C200 0.0 . . . . ?
C202 C201 C200 C199 0.0 . . . . ?
C201 C200 C199 C157 0.0 . . . . ?
C199 C157 C203 C202 0.0 . . . . ?
C158 C157 C162 C161 -26(6) . . . . ?
C158 C159 C160 C161 -9(7) . . . . ?
C159 C160 C161 C162 6(7) . . . . ?
C160 C161 C162 C157 9(6) . . . . ?
C162 C157 C158 C159 24(6) . . . . ?
Rh4 P13 O10 C46 -5.9(12) . . . . ?
Rh4 P13 O11 C55 4.7(12) . . . . ?
Rh4 P13 O12 C56 9.7(11) . . . . ?
Rh4 P14 C46 O10 -6.8(13) . . . . ?
Rh4 P14 C46 C47 174.7(12) . . . . ?
Rh4 P14 C50 C49 -172.0(9) . . . . ?
Rh4 P14 C50 C169 7(2) . . . . ?
Rh4 P15 C51 C52 178.8(8) . . . . ?
Rh4 P15 C51 C175 -3(2) . . . . ?
Rh4 P15 C55 O11 4.5(12) . . . . ?
Rh4 P15 C55 C54 -177.9(12) . . . . ?
Rh4 P16 C56 O12 8.7(12) . . . . ?
Rh4 P16 C56 C57 -173.8(14) . . . . ?
Rh4 P16 C60 C59 158.8(9) . . . . ?
Rh4 P16 C60 C193 -22(2) . . . . ?
P13 O10 C46 P14 8.3(15) . . . . ?
P13 O10 C46 C47 -173.0(10) . . . . ?
P13 O11 C55 P15 -6.1(16) . . . . ?
P13 O11 C55 C54 176.1(10) . . . . ?
P13 O12 C56 P16 -11.9(14) . . . . ?
P13 O12 C56 C57 170.2(11) . . . . ?
P14 C46 C47 C48 2(2) . . . . ?
P14 C50 C169 C170 -32.1(14) . . . . ?
P14 C50 C169 C174 149.2(8) . . . . ?
P15 C51 C52 C53 6(2) . . . . ?
P15 C51 C175 C176 36.2(14) . . . . ?
P15 C51 C175 C180 -143.8(8) . . . . ?
P16 C56 C57 C58 7(2) . . . . ?
P16 C60 C193 C0AA -34(2) . . . . ?
P16 C60 C193 C198 143.2(12) . . . . ?
O10 P13 O11 C55 -125.4(10) . . . . ?
O10 P13 O12 C56 137.6(9) . . . . ?
O10 C46 C47 C48 -176.8(14) . . . . ?
O11 P13 O10 C46 123.8(10) . . . . ?
O11 P13 O12 C56 -117.3(10) . . . . ?
O12 P13 O10 C46 -133.0(10) . . . . ?
O12 P13 O11 C55 131.5(11) . . . . ?
O12 C56 C57 C58 -175.3(12) . . . . ?
C0AA C1AA C196 C197 -2(2) . . . . ?
C0AA C193 C198 C197 1(2) . . . . ?
C1AA C0AA C193 C60 179.2(14) . . . . ?
C1AA C0AA C193 C198 2(2) . . . . ?
C1AA C196 C197 C198 5(2) . . . . ?
C46 P14 C50 C49 2.7(15) . . . . ?
C46 P14 C50 C169 -178.7(11) . . . . ?
C46 C47 C48 C49 0(2) . . . . ?
C46 C47 C48 C163 179.6(13) . . . . ?
C47 C48 C49 C50 0(3) . . . . ?
C47 C48 C163 C164 55.4(15) . . . . ?
C47 C48 C163 C168 -125.6(12) . . . . ?
C48 C49 C50 P14 -2(2) . . . . ?
C48 C49 C50 C169 179.7(14) . . . . ?
C48 C163 C168 C167 -179.0(12) . . . . ?
C49 C48 C163 C164 -125.1(14) . . . . ?
C49 C48 C163 C168 53.9(19) . . . . ?
C49 C50 C169 C170 146.6(11) . . . . ?
C49 C50 C169 C174 -32.1(16) . . . . ?
C50 P14 C46 O10 175.7(11) . . . . ?
C50 P14 C46 C47 -2.8(15) . . . . ?
C50 C169 C174 C173 178.7(10) . . . . ?
C51 P15 C55 O11 -173.2(11) . . . . ?
C51 P15 C55 C54 4.4(15) . . . . ?
C51 C52 C53 C54 -2(3) . . . . ?
C51 C52 C53 C186 178.9(15) . . . . ?
C52 C51 C175 C176 -145.8(12) . . . . ?
C52 C51 C175 C180 34.2(17) . . . . ?
C52 C53 C54 C55 0(2) . . . . ?
C52 C53 C186 C181 -129.3(17) . . . . ?
C52 C53 C186 C185 45(2) . . . . ?
C53 C54 C55 P15 -2(2) . . . . ?
C53 C54 C55 O11 175.7(14) . . . . ?
C54 C53 C186 C181 52(2) . . . . ?
C54 C53 C186 C185 -133.7(16) . . . . ?
C55 P15 C51 C52 -5.8(15) . . . . ?
C55 P15 C51 C175 172.1(10) . . . . ?
C56 P16 C60 C59 2.7(15) . . . . ?
C56 P16 C60 C193 -178.1(13) . . . . ?
C56 C57 C58 C59 -1(2) . . . . ?
C56 C57 C58 C187 -177.1(13) . . . . ?
C57 C58 C59 C60 -2(3) . . . . ?
C57 C58 C187 C188 160.9(13) . . . . ?
C57 C58 C187 C192 -19(2) . . . . ?
C58 C59 C60 P16 1(2) . . . . ?
C58 C59 C60 C193 -178.0(15) . . . . ?
C58 C187 C188 C189 179.2(13) . . . . ?
C58 C187 C192 C191 179.3(13) . . . . ?
C59 C58 C187 C188 -15(2) . . . . ?
C59 C58 C187 C192 165.6(14) . . . . ?
C59 C60 C193 C0AA 145.3(15) . . . . ?
C59 C60 C193 C198 -38(2) . . . . ?
C60 P16 C56 O12 175.2(10) . . . . ?
C60 P16 C56 C57 -7.4(17) . . . . ?
C60 C193 C198 C197 -176.1(14) . . . . ?
C167 C166 C165 C164 0.0 . . . . ?
C166 C167 C168 C163 0.0 . . . . ?
C166 C165 C164 C163 0.0 . . . . ?
C165 C164 C163 C48 179.0(11) . . . . ?
C165 C164 C163 C168 0.0 . . . . ?
C164 C163 C168 C167 0.0 . . . . ?
C163 C48 C49 C50 -179.6(14) . . . . ?
C168 C167 C166 C165 0.0 . . . . ?
C170 C169 C174 C173 0.0 . . . . ?
C169 C170 C171 C172 0.0 . . . . ?
C169 C174 C173 C172 0.0 . . . . ?
C174 C173 C172 C171 0.0 . . . . ?
C173 C172 C171 C170 0.0 . . . . ?
C171 C170 C169 C50 -178.7(10) . . . . ?
C171 C170 C169 C174 0.0 . . . . ?
C176 C177 C178 C179 0.0 . . . . ?
C177 C176 C175 C51 180.0(11) . . . . ?
C177 C176 C175 C180 0.0 . . . . ?
C177 C178 C179 C180 0.0 . . . . ?
C178 C179 C180 C175 0.0 . . . . ?
C179 C180 C175 C51 -180.0(10) . . . . ?
C179 C180 C175 C176 0.0 . . . . ?
C175 C51 C52 C53 -172.4(14) . . . . ?
C175 C176 C177 C178 0.0 . . . . ?
C181 C182 C183 C184 3(2) . . . . ?
C182 C181 C186 C53 174.5(16) . . . . ?
C182 C181 C186 C185 0(2) . . . . ?
C182 C183 C184 C185 -2(2) . . . . ?
C183 C184 C185 C186 0(2) . . . . ?
C184 C185 C186 C53 -173.9(15) . . . . ?
C184 C185 C186 C181 1(2) . . . . ?
C186 C53 C54 C55 179.1(14) . . . . ?
C186 C181 C182 C183 -2(2) . . . . ?
C187 C58 C59 C60 173.1(15) . . . . ?
C187 C188 C189 C190 1(2) . . . . ?
C188 C187 C192 C191 -0.2(19) . . . . ?
C188 C189 C190 C191 1(2) . . . . ?
C189 C190 C191 C192 -2(2) . . . . ?
C190 C191 C192 C187 2(2) . . . . ?
C192 C187 C188 C189 -1(2) . . . . ?
C193 C0AA C1AA C196 -1(2) . . . . ?
C196 C197 C198 C193 -5(2) . . . . ?

loop_
_twin_individual_id
_twin_individual_mass_fraction_refined
1 0.499(17)
2 0.501(17)

loop_
_smtbx_masks_void_nr
_smtbx_masks_void_average_x
_smtbx_masks_void_average_y
_smtbx_masks_void_average_z
_smtbx_masks_void_volume
_smtbx_masks_void_count_electrons
_smtbx_masks_void_content
1 -0.377 -0.446 -0.351 2875.9 638.9 ?
